data_7048774
loop_
_publ_author_name
'Petrus, R.'
'Dr\;ag-Jarz\;abek, A'
'Utko, J.'
'Lis, T.'
'Sobota, P.'

_publ_section_title
;
 Transformation of molecular compounds with Ba(Sr)/Al/Si and Ca(Sr,
 Ba)/Ti(Zr, Hf)/Si heteroelements as new efficient route to metal silicate
 materials.
;
_journal_issue 13
_journal_name_full 'Dalton transactions (Cambridge, England : 2003)'
_journal_page_first 4283
_journal_page_last 4298
_journal_paper_doi 10.1039/c8dt03796e
_journal_volume 48
_journal_year 2019
_chemical_formula_moiety 'C192 H232 Ba8 Cl8 O40 Si8 Zr4, 14(C7 H8)'
_chemical_formula_sum 'C290 H344 Ba8 Cl8 O40 Si8 Zr4'
_chemical_formula_weight 6441.55
_space_group_crystal_system orthorhombic
_space_group_IT_number 60
_space_group_name_Hall '-P 2n 2ab'
_space_group_name_H-M_alt 'P b c n'
_symmetry_space_group_name_Hall '-P 2n 2ab'
_symmetry_space_group_name_H-M 'P b c n'
_atom_sites_solution_hydrogens geom
_audit_creation_method SHELXL-2014/7
_audit_update_record
;
2018-08-28 deposited with the CCDC.
2019-01-25 downloaded from the CCDC.
;
_cell_angle_alpha 90
_cell_angle_beta 90
_cell_angle_gamma 90
_cell_formula_units_Z 4
_cell_length_a 40.661(6)
_cell_length_b 20.363(3)
_cell_length_c 36.720(5)
_cell_measurement_reflns_used 24596
_cell_measurement_temperature 100(2)
_cell_measurement_theta_max 26.5730
_cell_measurement_theta_min 3.0420
_cell_volume 30403(8)
_computing_cell_refinement 'CrysAlis PRO (Agilent, 2011)'
_computing_data_collection 'CrysAlis PRO (Agilent, 2011)'
_computing_data_reduction 'CrysAlis PRO (Agilent, 2011)'
_computing_molecular_graphics 'DIAMOND  (Brandenburg, 2007)'
_computing_publication_material 'SHELXL-2014/7 (Sheldrick, 2014)'
_computing_structure_refinement 'SHELXL-2014/7 (Sheldrick, 2014)'
_computing_structure_solution 'SHELXS-2014/7 (Sheldrick, 2014)'
_diffrn_ambient_temperature 100(2)
_diffrn_measured_fraction_theta_full 0.998
_diffrn_measured_fraction_theta_max 0.995
_diffrn_measurement_device_type 'Xcalibur Ruby'
_diffrn_measurement_method \w
_diffrn_radiation_monochromator graphite
_diffrn_radiation_source 'Enhance (Mo) X-ray Source'
_diffrn_radiation_type MoK\a
_diffrn_radiation_wavelength 0.71073
_diffrn_reflns_av_R_equivalents 0.0431
_diffrn_reflns_av_unetI/netI 0.0536
_diffrn_reflns_Laue_measured_fraction_full 0.998
_diffrn_reflns_Laue_measured_fraction_max 0.995
_diffrn_reflns_limit_h_max 50
_diffrn_reflns_limit_h_min -32
_diffrn_reflns_limit_k_max 12
_diffrn_reflns_limit_k_min -25
_diffrn_reflns_limit_l_max 17
_diffrn_reflns_limit_l_min -45
_diffrn_reflns_number 73581
_diffrn_reflns_point_group_measured_fraction_full 0.998
_diffrn_reflns_point_group_measured_fraction_max 0.995
_diffrn_reflns_theta_full 26.000
_diffrn_reflns_theta_max 26.395
_diffrn_reflns_theta_min 2.737
_exptl_absorpt_coefficient_mu 1.313
_exptl_absorpt_correction_T_max 0.899
_exptl_absorpt_correction_T_min 0.798
_exptl_absorpt_correction_type analytical
_exptl_absorpt_process_details
;
CrysAlisPro, Agilent Technologies,
Version 1.171.36.28 (release 01-02-2013 CrysAlis171 .NET)
(compiled Feb  1 2013,16:14:44)
Analytical numeric absorption correction using a multifaceted crystal
model based on expressions derived by R.C. Clark & J.S. Reid.
(Clark, R. C. & Reid, J. S. (1995). Acta Cryst. A51, 887-897)
;
_exptl_crystal_colour colorless
_exptl_crystal_density_diffrn 1.407
_exptl_crystal_description block
_exptl_crystal_F_000 13040
_exptl_crystal_size_max 0.270
_exptl_crystal_size_mid 0.200
_exptl_crystal_size_min 0.170
_refine_diff_density_max 3.074
_refine_diff_density_min -1.498
_refine_diff_density_rms 0.163
_refine_ls_extinction_method none
_refine_ls_goodness_of_fit_ref 1.123
_refine_ls_hydrogen_treatment constr
_refine_ls_matrix_type full
_refine_ls_number_parameters 1385
_refine_ls_number_reflns 31025
_refine_ls_number_restraints 10
_refine_ls_restrained_S_all 1.124
_refine_ls_R_factor_all 0.0861
_refine_ls_R_factor_gt 0.0695
_refine_ls_shift/su_max 0.001
_refine_ls_shift/su_mean 0.000
_refine_ls_structure_factor_coef Fsqd
_refine_ls_weighting_details 'w=1/[\s^2^(Fo^2^)+(0.0760P)^2^+229.7611P] where P=(Fo^2^+2Fc^2^)/3'
_refine_ls_weighting_scheme calc
_refine_ls_wR_factor_gt 0.1819
_refine_ls_wR_factor_ref 0.1923
_reflns_Friedel_coverage 0.000
_reflns_number_gt 24888
_reflns_number_total 31025
_reflns_threshold_expression 'I > 2\s(I)'
_cod_data_source_file c8dt03796e2.cif
_cod_data_source_block 9
_cod_depositor_comments 'Adding full bibliography for 7048765--7048774.cif.'
_cod_database_code 7048774
_shelx_shelxl_version_number 2014/7
_shelx_space_group_comment
;
The symmetry employed for this shelxl refinement is uniquely defined
by the following loop, which should always be used as a source of
symmetry information in preference to the above space-group names.
They are only intended as comments.
;
_shelx_estimated_absorpt_t_min 0.718
_shelx_estimated_absorpt_t_max 0.808

loop_
_space_group_symop_operation_xyz
'x, y, z'
'-x+1/2, -y+1/2, z+1/2'
'x+1/2, -y+1/2, -z'
'-x, y, -z+1/2'
'-x, -y, -z'
'x-1/2, y-1/2, -z-1/2'
'-x-1/2, y-1/2, z'
'x, -y, z-1/2'

loop_
_atom_site_label
_atom_site_type_symbol
_atom_site_fract_x
_atom_site_fract_y
_atom_site_fract_z
_atom_site_U_iso_or_equiv
_atom_site_adp_type
_atom_site_occupancy
_atom_site_site_symmetry_order
_atom_site_calc_flag
_atom_site_refinement_flags_posn
_atom_site_refinement_flags_adp
_atom_site_refinement_flags_occupancy
_atom_site_disorder_assembly
_atom_site_disorder_group
Ba1 Ba 0.51699(2) 0.45946(2) 0.31565(2) 0.02466(10) Uani 1 1 d . . . . .
Ba2 Ba 0.44374(2) 0.59609(2) 0.27709(2) 0.02544(10) Uani 1 1 d . . . . .
Ba3 Ba 0.37489(2) 0.52183(2) 0.35451(2) 0.02884(11) Uani 1 1 d . . . . .
Ba4 Ba 0.45883(2) 0.39487(2) 0.40321(2) 0.03066(11) Uani 1 1 d . . . . .
Zr1 Zr 0.53850(2) 0.32890(3) 0.37772(2) 0.02452(15) Uani 1 1 d . . . . .
Zr2 Zr 0.35791(2) 0.64224(3) 0.28416(2) 0.02578(15) Uani 1 1 d . . . . .
Cl1 Cl 0.51890(4) 0.60665(8) 0.29800(4) 0.0275(3) Uani 1 1 d . . . . .
Cl2 Cl 0.45684(4) 0.44784(8) 0.26307(4) 0.0273(3) Uani 1 1 d . . . . .
Cl3 Cl 0.45273(5) 0.52116(10) 0.35424(5) 0.0384(4) Uani 1 1 d . . . . .
Cl4A Cl 0.38678(5) 0.42786(11) 0.41973(5) 0.0360(5) Uani 0.918(4) 1 d . . P A 1
Cl4B Cl 0.4152(5) 0.4061(12) 0.3332(6) 0.0360(5) Uani 0.082(4) 1 d . . P A 2
O1 O 0.58064(12) 0.3404(2) 0.40588(13) 0.0300(11) Uani 1 1 d . . . . .
Si1 Si 0.61369(5) 0.33746(10) 0.42942(5) 0.0278(4) Uani 1 1 d . . . . .
C1A C 0.64642(19) 0.2959(4) 0.40208(19) 0.0328(16) Uani 1 1 d . . . . .
C2A C 0.6373(2) 0.2559(4) 0.3727(2) 0.0386(18) Uani 1 1 d . . . . .
H2A H 0.6147 0.2490 0.3677 0.046 Uiso 1 1 calc R U . . .
C3A C 0.6604(2) 0.2264(5) 0.3511(3) 0.051(2) Uani 1 1 d . . . . .
H3A H 0.6536 0.1997 0.3312 0.061 Uiso 1 1 calc R U . . .
C4A C 0.6935(2) 0.2352(5) 0.3578(2) 0.051(2) Uani 1 1 d . . . . .
H4A H 0.7095 0.2158 0.3423 0.061 Uiso 1 1 calc R U . . .
C5A C 0.7032(2) 0.2725(5) 0.3872(3) 0.051(2) Uani 1 1 d . . . . .
H5A H 0.7259 0.2775 0.3926 0.061 Uiso 1 1 calc R U . . .
C6A C 0.6797(2) 0.3028(4) 0.4090(2) 0.0412(19) Uani 1 1 d . . . . .
H6A H 0.6867 0.3287 0.4291 0.049 Uiso 1 1 calc R U . . .
C1B C 0.62801(18) 0.4224(4) 0.44149(19) 0.0312(16) Uani 1 1 d . . . . .
C2B C 0.6469(2) 0.4601(4) 0.4172(2) 0.0373(18) Uani 1 1 d . . . . .
H2B H 0.6541 0.4407 0.3950 0.045 Uiso 1 1 calc R U . . .
C3B C 0.6554(2) 0.5241(4) 0.4245(2) 0.047(2) Uani 1 1 d . . . . .
H3B H 0.6680 0.5488 0.4075 0.056 Uiso 1 1 calc R U . . .
C4B C 0.6455(3) 0.5522(4) 0.4569(3) 0.051(2) Uani 1 1 d . . . . .
H4B H 0.6513 0.5963 0.4623 0.062 Uiso 1 1 calc R U . . .
C5B C 0.6272(2) 0.5168(5) 0.4814(2) 0.049(2) Uani 1 1 d . . . . .
H5B H 0.6204 0.5366 0.5035 0.059 Uiso 1 1 calc R U . . .
C6B C 0.6186(2) 0.4529(4) 0.4740(2) 0.0374(18) Uani 1 1 d . . . . .
H6B H 0.6061 0.4290 0.4914 0.045 Uiso 1 1 calc R U . . .
C1C C 0.60435(18) 0.2905(3) 0.47244(18) 0.0291(15) Uani 1 1 d . . . . .
C2C C 0.5737(2) 0.2987(4) 0.4887(2) 0.0389(19) Uani 1 1 d . . . . .
H2C H 0.5584 0.3287 0.4784 0.047 Uiso 1 1 calc R U . . .
C3C C 0.5650(2) 0.2636(5) 0.5197(2) 0.045(2) Uani 1 1 d . . . . .
H3C H 0.5439 0.2698 0.5304 0.054 Uiso 1 1 calc R U . . .
C4C C 0.5867(2) 0.2201(4) 0.5350(2) 0.0385(18) Uani 1 1 d . . . . .
H4C H 0.5808 0.1960 0.5562 0.046 Uiso 1 1 calc R U . . .
C5C C 0.6173(2) 0.2115(4) 0.5194(2) 0.0375(18) Uani 1 1 d . . . . .
H5C H 0.6326 0.1819 0.5301 0.045 Uiso 1 1 calc R U . . .
C6C C 0.62593(19) 0.2459(4) 0.4882(2) 0.0332(16) Uani 1 1 d . . . . .
H6C H 0.6469 0.2388 0.4774 0.040 Uiso 1 1 calc R U . . .
O2 O 0.54176(13) 0.2330(2) 0.36552(14) 0.0331(11) Uani 1 1 d . . . . .
Si2 Si 0.54667(5) 0.15968(10) 0.35042(6) 0.0322(4) Uani 1 1 d . . . . .
C1D C 0.57400(19) 0.1621(4) 0.3090(2) 0.0357(17) Uani 1 1 d . . . . .
C2D C 0.5745(2) 0.2179(4) 0.2868(2) 0.0424(19) Uani 1 1 d . . . . .
H2D H 0.5618 0.2552 0.2935 0.051 Uiso 1 1 calc R U . . .
C3D C 0.5930(2) 0.2197(5) 0.2553(3) 0.049(2) Uani 1 1 d . . . . .
H3D H 0.5936 0.2584 0.2409 0.058 Uiso 1 1 calc R U . . .
C4D C 0.6111(2) 0.1641(5) 0.2447(3) 0.054(2) Uani 1 1 d . . . . .
H4D H 0.6232 0.1643 0.2226 0.065 Uiso 1 1 calc R U . . .
C5D C 0.6110(2) 0.1093(5) 0.2667(3) 0.052(2) Uani 1 1 d . . . . .
H5D H 0.6236 0.0719 0.2601 0.062 Uiso 1 1 calc R U . . .
C6D C 0.5927(2) 0.1084(4) 0.2983(3) 0.043(2) Uani 1 1 d . . . . .
H6D H 0.5928 0.0700 0.3130 0.052 Uiso 1 1 calc R U . . .
C1E1 C 0.5625(8) 0.1040(11) 0.3881(5) 0.041(3) Uani 0.5 1 d G . P B 1
C2E1 C 0.5737(5) 0.1302(8) 0.4208(5) 0.041(3) Uani 0.5 1 d G . P B 1
H2E1 H 0.5759 0.1764 0.4235 0.049 Uiso 0.5 1 calc R U P B 1
C3E1 C 0.5816(4) 0.0888(7) 0.4496(4) 0.041(3) Uani 0.5 1 d G . P B 1
H3E1 H 0.5892 0.1067 0.4720 0.049 Uiso 0.5 1 calc R U P B 1
C4E1 C 0.5783(4) 0.0212(7) 0.4457(4) 0.041(3) Uani 0.5 1 d G . P B 1
H4E1 H 0.5837 -0.0070 0.4654 0.049 Uiso 0.5 1 calc R U P B 1
C5E1 C 0.5671(4) -0.0050(8) 0.4130(5) 0.041(3) Uani 0.5 1 d G . P B 1
H5E1 H 0.5649 -0.0512 0.4104 0.049 Uiso 0.5 1 calc R U P B 1
C6E1 C 0.5592(7) 0.0364(12) 0.3842(5) 0.041(3) Uani 0.5 1 d G . P B 1
H6E1 H 0.5516 0.0185 0.3619 0.049 Uiso 0.5 1 calc R U P B 1
C1E2 C 0.5642(10) 0.1067(13) 0.3855(7) 0.046(3) Uani 0.5 1 d . . P B 2
C2E2 C 0.5817(6) 0.1337(11) 0.4156(6) 0.046(3) Uani 0.5 1 d . . P B 2
H2E2 H 0.5840 0.1800 0.4175 0.056 Uiso 0.5 1 calc R U P B 2
C3E2 C 0.5955(5) 0.0933(9) 0.4427(5) 0.046(3) Uani 0.5 1 d . . P B 2
H3E2 H 0.6069 0.1125 0.4626 0.056 Uiso 0.5 1 calc R U P B 2
C4E2 C 0.5926(5) 0.0267(9) 0.4404(5) 0.046(3) Uani 0.5 1 d . . P B 2
H4E2 H 0.6016 -0.0002 0.4591 0.056 Uiso 0.5 1 calc R U P B 2
C5E2 C 0.5772(5) -0.0014(11) 0.4117(6) 0.046(3) Uani 0.5 1 d . . P B 2
H5E2 H 0.5763 -0.0478 0.4098 0.056 Uiso 0.5 1 calc R U P B 2
C6E2 C 0.5626(9) 0.0378(14) 0.3850(7) 0.046(3) Uani 0.5 1 d . . P B 2
H6E2 H 0.5510 0.0169 0.3657 0.056 Uiso 0.5 1 calc R U P B 2
C1F C 0.5062(2) 0.1238(4) 0.3369(2) 0.0373(18) Uani 1 1 d . . . . .
C2F C 0.4947(2) 0.1255(4) 0.3006(2) 0.0418(19) Uani 1 1 d . . . . .
H2F H 0.5086 0.1418 0.2819 0.050 Uiso 1 1 calc R U . . .
C3F C 0.4629(2) 0.1033(5) 0.2920(3) 0.051(2) Uani 1 1 d . . . . .
H3F H 0.4556 0.1044 0.2674 0.061 Uiso 1 1 calc R U . . .
C4F C 0.4426(2) 0.0804(5) 0.3184(3) 0.058(3) Uani 1 1 d . . . . .
H4F H 0.4210 0.0664 0.3123 0.070 Uiso 1 1 calc R U . . .
C5F C 0.4533(3) 0.0773(5) 0.3544(3) 0.057(3) Uani 1 1 d . . . . .
H5F H 0.4392 0.0609 0.3729 0.069 Uiso 1 1 calc R U . . .
C6F C 0.4848(2) 0.0984(4) 0.3632(3) 0.048(2) Uani 1 1 d . . . . .
H6F H 0.4920 0.0955 0.3877 0.058 Uiso 1 1 calc R U . . .
O3 O 0.34615(13) 0.7359(3) 0.29501(14) 0.0346(12) Uani 1 1 d . . . . .
Si3 Si 0.33453(5) 0.81059(10) 0.30197(6) 0.0344(5) Uani 1 1 d . . . . .
C1G C 0.3272(2) 0.8542(4) 0.2579(2) 0.0412(19) Uani 1 1 d . . . . .
C2G C 0.3193(2) 0.8179(5) 0.2262(3) 0.052(2) Uani 1 1 d . . . . .
H2G H 0.3190 0.7712 0.2268 0.063 Uiso 1 1 calc R U . . .
C3G C 0.3120(3) 0.8512(7) 0.1944(3) 0.078(4) Uani 1 1 d . . . . .
H3G H 0.3071 0.8274 0.1728 0.094 Uiso 1 1 calc R U . . .
C4G C 0.3118(4) 0.9196(7) 0.1941(4) 0.089(4) Uani 1 1 d . . . . .
H4G H 0.3059 0.9419 0.1724 0.107 Uiso 1 1 calc R U . . .
C5G C 0.3198(3) 0.9544(6) 0.2235(4) 0.078(4) Uani 1 1 d . . . . .
H5G H 0.3201 1.0010 0.2224 0.093 Uiso 1 1 calc R U . . .
C6G C 0.3275(3) 0.9226(5) 0.2556(3) 0.060(3) Uani 1 1 d . . . . .
H6G H 0.3331 0.9477 0.2765 0.072 Uiso 1 1 calc R U . . .
C1H C 0.3659(2) 0.8574(4) 0.3289(2) 0.0380(18) Uani 1 1 d . . . . .
C2H C 0.3925(2) 0.8886(4) 0.3120(3) 0.048(2) Uani 1 1 d . . . . .
H2H H 0.3936 0.8893 0.2862 0.058 Uiso 1 1 calc R U . . .
C3H C 0.4171(3) 0.9181(4) 0.3317(3) 0.059(3) Uani 1 1 d . . . . .
H3H H 0.4350 0.9382 0.3193 0.071 Uiso 1 1 calc R U . . .
C4H C 0.4160(3) 0.9188(4) 0.3694(3) 0.061(3) Uani 1 1 d . . . . .
H4H H 0.4329 0.9395 0.3831 0.073 Uiso 1 1 calc R U . . .
C5H C 0.3900(2) 0.8893(4) 0.3868(3) 0.053(2) Uani 1 1 d . . . . .
H5H H 0.3891 0.8893 0.4126 0.063 Uiso 1 1 calc R U . . .
C6H C 0.3649(2) 0.8591(4) 0.3667(2) 0.0422(19) Uani 1 1 d . . . . .
H6H H 0.3470 0.8395 0.3792 0.051 Uiso 1 1 calc R U . . .
C1I C 0.2957(2) 0.8117(4) 0.3294(2) 0.0384(18) Uani 1 1 d . . . . .
C2I C 0.2748(2) 0.8656(4) 0.3296(3) 0.050(2) Uani 1 1 d . . . . .
H2I H 0.2798 0.9021 0.3144 0.060 Uiso 1 1 calc R U . . .
C3I C 0.2468(3) 0.8677(5) 0.3512(3) 0.060(3) Uani 1 1 d . . . . .
H3I H 0.2334 0.9059 0.3516 0.072 Uiso 1 1 calc R U . . .
C4I C 0.2386(2) 0.8134(5) 0.3720(3) 0.056(3) Uani 1 1 d . . . . .
H4I H 0.2193 0.8139 0.3865 0.068 Uiso 1 1 calc R U . . .
C5I C 0.2584(2) 0.7591(5) 0.3717(3) 0.052(2) Uani 1 1 d . . . . .
H5I H 0.2527 0.7219 0.3860 0.063 Uiso 1 1 calc R U . . .
C6I C 0.2866(2) 0.7577(4) 0.3509(2) 0.0404(18) Uani 1 1 d . . . . .
H6I H 0.3001 0.7195 0.3511 0.049 Uiso 1 1 calc R U . . .
O4 O 0.32372(12) 0.6226(3) 0.24621(14) 0.0328(11) Uani 1 1 d . . . . .
Si4 Si 0.29489(5) 0.60881(10) 0.21724(5) 0.0299(4) Uani 1 1 d . . . . .
C1J C 0.25594(18) 0.6485(4) 0.2338(2) 0.0309(16) Uani 1 1 d . . . . .
C2J C 0.22519(19) 0.6285(4) 0.2201(2) 0.0352(17) Uani 1 1 d . . . . .
H2J H 0.2239 0.5924 0.2038 0.042 Uiso 1 1 calc R U . . .
C3J C 0.1967(2) 0.6616(4) 0.2304(2) 0.042(2) Uani 1 1 d . . . . .
H3J H 0.1760 0.6491 0.2207 0.051 Uiso 1 1 calc R U . . .
C4J C 0.1989(2) 0.7135(4) 0.2553(3) 0.047(2) Uani 1 1 d . . . . .
H4J H 0.1795 0.7359 0.2626 0.056 Uiso 1 1 calc R U . . .
C5J C 0.2284(2) 0.7323(4) 0.2693(2) 0.043(2) Uani 1 1 d . . . . .
H5J H 0.2296 0.7673 0.2863 0.052 Uiso 1 1 calc R U . . .
C6J C 0.25670(19) 0.6997(4) 0.2583(2) 0.0352(17) Uani 1 1 d . . . . .
H6J H 0.2773 0.7131 0.2681 0.042 Uiso 1 1 calc R U . . .
C1K C 0.28772(19) 0.5186(4) 0.2105(2) 0.0353(17) Uani 1 1 d . . . . .
C2K C 0.2689(2) 0.4816(4) 0.2347(3) 0.048(2) Uani 1 1 d . . . . .
H2K H 0.2578 0.5033 0.2539 0.058 Uiso 1 1 calc R U . . .
C3K C 0.2660(3) 0.4144(5) 0.2316(3) 0.056(3) Uani 1 1 d . . . . .
H3K H 0.2527 0.3908 0.2483 0.067 Uiso 1 1 calc R U . . .
C4K C 0.2825(2) 0.3811(5) 0.2041(3) 0.051(2) Uani 1 1 d . . . . .
H4K H 0.2815 0.3346 0.2027 0.061 Uiso 1 1 calc R U . . .
C5K C 0.3004(2) 0.4163(4) 0.1790(2) 0.0413(19) Uani 1 1 d . . . . .
H5K H 0.3110 0.3943 0.1595 0.050 Uiso 1 1 calc R U . . .
C6K C 0.30301(19) 0.4840(4) 0.1822(2) 0.0336(16) Uani 1 1 d . . . . .
H6K H 0.3155 0.5076 0.1647 0.040 Uiso 1 1 calc R U . . .
C1L C 0.30640(19) 0.6466(4) 0.1723(2) 0.0320(16) Uani 1 1 d . . . . .
C2L C 0.3372(2) 0.6737(4) 0.1667(2) 0.044(2) Uani 1 1 d . . . . .
H2L H 0.3531 0.6728 0.1857 0.053 Uiso 1 1 calc R U . . .
C3L C 0.3451(3) 0.7024(5) 0.1331(3) 0.058(3) Uani 1 1 d . . . . .
H3L H 0.3662 0.7212 0.1295 0.069 Uiso 1 1 calc R U . . .
C4L C 0.3224(3) 0.7035(5) 0.1050(3) 0.058(3) Uani 1 1 d . . . . .
H4L H 0.3282 0.7221 0.0822 0.069 Uiso 1 1 calc R U . . .
C5L C 0.2916(3) 0.6779(5) 0.1103(2) 0.055(3) Uani 1 1 d . . . . .
H5L H 0.2757 0.6798 0.0914 0.066 Uiso 1 1 calc R U . . .
C6L C 0.2839(2) 0.6493(5) 0.1431(2) 0.047(2) Uani 1 1 d . . . . .
H6L H 0.2627 0.6307 0.1462 0.056 Uiso 1 1 calc R U . . .
O1M O 0.55915(11) 0.3628(2) 0.32968(12) 0.0263(10) Uani 1 1 d . . . . .
C1M C 0.59101(18) 0.3779(4) 0.3166(2) 0.0329(16) Uani 1 1 d . . . . .
H1M1 H 0.5901 0.3835 0.2898 0.039 Uiso 1 1 calc R U . . .
H1M2 H 0.6060 0.3408 0.3219 0.039 Uiso 1 1 calc R U . . .
C2M C 0.60424(18) 0.4386(4) 0.3333(2) 0.0364(17) Uani 1 1 d . . . . .
H2M1 H 0.6051 0.4335 0.3601 0.044 Uiso 1 1 calc R U . . .
H2M2 H 0.6268 0.4467 0.3244 0.044 Uiso 1 1 calc R U . . .
O2M O 0.58328(12) 0.4932(3) 0.32392(14) 0.0337(11) Uani 1 1 d . . . . .
C3M C 0.5973(2) 0.5533(4) 0.3358(3) 0.046(2) Uani 1 1 d . . . . .
H3M1 H 0.5994 0.5528 0.3624 0.069 Uiso 1 1 calc R U . . .
H3M2 H 0.5831 0.5898 0.3285 0.069 Uiso 1 1 calc R U . . .
H3M3 H 0.6191 0.5587 0.3248 0.069 Uiso 1 1 calc R U . . .
O1N O 0.52318(12) 0.4294(2) 0.38885(13) 0.0277(10) Uani 1 1 d . . . . .
C1N C 0.53710(19) 0.4668(4) 0.4173(2) 0.0346(17) Uani 1 1 d . . . . .
H1N1 H 0.5584 0.4850 0.4092 0.041 Uiso 1 1 calc R U . . .
H1N2 H 0.5413 0.4378 0.4385 0.041 Uiso 1 1 calc R U . . .
C2N C 0.5147(2) 0.5225(4) 0.4289(3) 0.046(2) Uani 1 1 d . . . . .
H2N1 H 0.5260 0.5503 0.4472 0.055 Uiso 1 1 calc R U . . .
H2N2 H 0.5092 0.5502 0.4076 0.055 Uiso 1 1 calc R U . . .
O2N O 0.48550(14) 0.4953(3) 0.44424(17) 0.0496(15) Uani 1 1 d . . . . .
C3N C 0.4639(3) 0.5452(6) 0.4573(3) 0.072(3) Uani 1 1 d . . . . .
H3N1 H 0.4744 0.5687 0.4775 0.108 Uiso 1 1 calc R U . . .
H3N2 H 0.4434 0.5252 0.4658 0.108 Uiso 1 1 calc R U . . .
H3N3 H 0.4591 0.5762 0.4376 0.108 Uiso 1 1 calc R U . . .
O1O O 0.50786(13) 0.3113(2) 0.42216(14) 0.0332(12) Uani 1 1 d . . . . .
C1O C 0.4982(2) 0.2585(4) 0.4437(2) 0.0396(19) Uani 1 1 d . . . . .
H1O1 H 0.5177 0.2324 0.4506 0.048 Uiso 1 1 calc R U . . .
H1O2 H 0.4832 0.2298 0.4296 0.048 Uiso 1 1 calc R U . . .
C2O C 0.4811(2) 0.2822(5) 0.4772(2) 0.044(2) Uani 1 1 d . . . . .
H2O1 H 0.4741 0.2443 0.4922 0.053 Uiso 1 1 calc R U . . .
H2O2 H 0.4962 0.3097 0.4919 0.053 Uiso 1 1 calc R U . . .
O2O O 0.45304(14) 0.3198(3) 0.46660(15) 0.0423(14) Uani 1 1 d . . . . .
C3O C 0.4377(3) 0.3509(6) 0.4965(3) 0.072(3) Uani 1 1 d . . . . .
H3O1 H 0.4303 0.3175 0.5140 0.108 Uiso 1 1 calc R U . . .
H3O2 H 0.4187 0.3761 0.4880 0.108 Uiso 1 1 calc R U . . .
H3O3 H 0.4534 0.3805 0.5084 0.108 Uiso 1 1 calc R U . . .
O1P O 0.49392(12) 0.3465(2) 0.34710(13) 0.0275(10) Uani 1 1 d . . . . .
C1P C 0.47780(19) 0.3018(4) 0.3228(2) 0.0332(16) Uani 1 1 d . . . . .
H1P1 H 0.4945 0.2759 0.3095 0.040 Uiso 1 1 calc R U . . .
H1P2 H 0.4648 0.3269 0.3048 0.040 Uiso 1 1 calc R U . . .
C2P C 0.4554(2) 0.2559(4) 0.3433(2) 0.043(2) Uani 1 1 d . . . . .
H2P1 H 0.4444 0.2257 0.3260 0.052 Uiso 1 1 calc R U . . .
H2P2 H 0.4684 0.2293 0.3606 0.052 Uiso 1 1 calc R U . . .
O2P O 0.43114(15) 0.2936(3) 0.36280(17) 0.0503(15) Uani 1 1 d . . . . .
C3P C 0.4077(3) 0.2500(7) 0.3796(3) 0.077(3) Uani 1 1 d . . . . .
H3P1 H 0.3997 0.2186 0.3615 0.116 Uiso 1 1 calc R U . . .
H3P2 H 0.3892 0.2756 0.3892 0.116 Uiso 1 1 calc R U . . .
H3P3 H 0.4184 0.2263 0.3996 0.116 Uiso 1 1 calc R U . . .
O1Q O 0.39493(12) 0.6668(2) 0.24753(13) 0.0302(11) Uani 1 1 d . . . . .
C1Q C 0.40710(19) 0.7236(4) 0.2304(2) 0.0335(16) Uani 1 1 d . . . . .
H1Q1 H 0.3885 0.7496 0.2208 0.040 Uiso 1 1 calc R U . . .
H1Q2 H 0.4212 0.7107 0.2096 0.040 Uiso 1 1 calc R U . . .
C2Q C 0.4267(2) 0.7652(4) 0.2563(2) 0.0374(18) Uani 1 1 d . . . . .
H2Q1 H 0.4344 0.8053 0.2437 0.045 Uiso 1 1 calc R U . . .
H2Q2 H 0.4127 0.7787 0.2770 0.045 Uiso 1 1 calc R U . . .
O2Q O 0.45428(13) 0.7290(2) 0.26938(15) 0.0354(12) Uani 1 1 d . . . . .
C3Q C 0.4753(2) 0.7683(4) 0.2908(2) 0.045(2) Uani 1 1 d . . . . .
H3Q1 H 0.4819 0.8071 0.2769 0.068 Uiso 1 1 calc R U . . .
H3Q2 H 0.4948 0.7429 0.2976 0.068 Uiso 1 1 calc R U . . .
H3Q3 H 0.4637 0.7821 0.3129 0.068 Uiso 1 1 calc R U . . .
O1R O 0.39556(12) 0.6388(2) 0.32512(12) 0.0265(10) Uani 1 1 d . . . . .
C1R C 0.40544(19) 0.6867(3) 0.35096(19) 0.0297(15) Uani 1 1 d . . . . .
H1R1 H 0.4060 0.7303 0.3391 0.036 Uiso 1 1 calc R U . . .
H1R2 H 0.4279 0.6764 0.3596 0.036 Uiso 1 1 calc R U . . .
C2R C 0.3825(2) 0.6891(4) 0.3831(2) 0.0354(17) Uani 1 1 d . . . . .
H2R1 H 0.3897 0.7236 0.4004 0.042 Uiso 1 1 calc R U . . .
H2R2 H 0.3599 0.6998 0.3748 0.042 Uiso 1 1 calc R U . . .
O2R O 0.38271(14) 0.6269(3) 0.40055(14) 0.0386(13) Uani 1 1 d . . . . .
C3R C 0.3628(3) 0.6259(5) 0.4324(2) 0.052(2) Uani 1 1 d . . . . .
H3R1 H 0.3729 0.6532 0.4513 0.078 Uiso 1 1 calc R U . . .
H3R2 H 0.3608 0.5806 0.4412 0.078 Uiso 1 1 calc R U . . .
H3R3 H 0.3409 0.6430 0.4266 0.078 Uiso 1 1 calc R U . . .
O1S O 0.32900(12) 0.6027(2) 0.32615(14) 0.0316(11) Uani 1 1 d . . . . .
C1S C 0.29667(19) 0.5787(5) 0.3279(2) 0.0401(19) Uani 1 1 d . . . . .
H1S1 H 0.2946 0.5395 0.3122 0.048 Uiso 1 1 calc R U . . .
H1S2 H 0.2813 0.6126 0.3187 0.048 Uiso 1 1 calc R U . . .
C2S C 0.2877(2) 0.5612(4) 0.3659(2) 0.0400(19) Uani 1 1 d . . . . .
H2S1 H 0.2895 0.6004 0.3817 0.048 Uiso 1 1 calc R U . . .
H2S2 H 0.2647 0.5454 0.3667 0.048 Uiso 1 1 calc R U . . .
O2S O 0.30935(13) 0.5110(3) 0.37879(14) 0.0366(12) Uani 1 1 d . . . . .
C3S C 0.3005(2) 0.4878(5) 0.4144(2) 0.0520(19) Uani 1 1 d . . . . .
H3S1 H 0.3009 0.5245 0.4317 0.078 Uiso 1 1 calc R U . . .
H3S2 H 0.3163 0.4542 0.4223 0.078 Uiso 1 1 calc R U . . .
H3S3 H 0.2784 0.4687 0.4137 0.078 Uiso 1 1 calc R U . . .
O1T O 0.38059(12) 0.5461(2) 0.28154(14) 0.0318(9) Uani 1 1 d . . . . .
C1T C 0.3698(2) 0.4952(4) 0.2579(2) 0.042(2) Uani 1 1 d D . . . .
H1T1 H 0.3846 0.4936 0.2365 0.051 Uiso 0.605(10) 1 calc R U P C 1
H1T2 H 0.3474 0.5062 0.2490 0.051 Uiso 0.605(10) 1 calc R U P C 1
H1T3 H 0.3890 0.4682 0.2509 0.051 Uiso 0.395(10) 1 calc R U P C 2
H1T4 H 0.3609 0.5154 0.2354 0.051 Uiso 0.395(10) 1 calc R U P C 2
C2T1 C 0.3688(4) 0.4280(6) 0.2752(4) 0.049(3) Uani 0.605(10) 1 d D . P A 1
H2T1 H 0.3597 0.3958 0.2577 0.059 Uiso 0.605(10) 1 calc R U P C 1
H2T2 H 0.3913 0.4140 0.2817 0.059 Uiso 0.605(10) 1 calc R U P C 1
O2T1 O 0.3483(2) 0.4301(5) 0.3078(3) 0.0318(9) Uani 0.605(10) 1 d D . P A 1
C3T1 C 0.3502(4) 0.3628(7) 0.3226(4) 0.0520(19) Uani 0.605(10) 1 d D . P A 1
H3T1 H 0.3357 0.3339 0.3087 0.078 Uiso 0.605(10) 1 calc R U P C 1
H3T2 H 0.3434 0.3631 0.3482 0.078 Uiso 0.605(10) 1 calc R U P C 1
H3T3 H 0.3729 0.3468 0.3208 0.078 Uiso 0.605(10) 1 calc R U P C 1
C2T2 C 0.3440(5) 0.4510(10) 0.2737(5) 0.049(3) Uani 0.395(10) 1 d D . P A 2
H2T3 H 0.3238 0.4765 0.2791 0.059 Uiso 0.395(10) 1 calc R U P C 2
H2T4 H 0.3382 0.4162 0.2560 0.059 Uiso 0.395(10) 1 calc R U P C 2
O2T2 O 0.3571(4) 0.4211(8) 0.3076(5) 0.0318(9) Uani 0.395(10) 1 d D . P A 2
C3T2 C 0.3286(6) 0.3836(12) 0.3144(6) 0.0520(19) Uani 0.395(10) 1 d D . P A 2
H3T4 H 0.3316 0.3581 0.3368 0.078 Uiso 0.395(10) 1 calc R U P C 2
H3T5 H 0.3097 0.4130 0.3172 0.078 Uiso 0.395(10) 1 calc R U P C 2
H3T6 H 0.3247 0.3536 0.2940 0.078 Uiso 0.395(10) 1 calc R U P C 2
C1 C 0.3168(3) 0.0861(6) 0.3420(3) 0.064(3) Uani 1 1 d . . . . .
C2 C 0.3112(3) 0.1460(6) 0.3577(3) 0.076(3) Uani 1 1 d . . . . .
H2 H 0.2951 0.1739 0.3471 0.091 Uiso 1 1 calc R U . . .
C3 C 0.3277(3) 0.1676(6) 0.3879(4) 0.080(4) Uani 1 1 d . . . . .
H3 H 0.3225 0.2087 0.3986 0.096 Uiso 1 1 calc R U . . .
C4 C 0.3528(3) 0.1277(7) 0.4029(4) 0.087(4) Uani 1 1 d . . . . .
H4 H 0.3643 0.1405 0.4243 0.104 Uiso 1 1 calc R U . . .
C5 C 0.3601(3) 0.0688(7) 0.3851(4) 0.083(4) Uani 1 1 d . . . . .
H5 H 0.3777 0.0422 0.3937 0.100 Uiso 1 1 calc R U . . .
C6 C 0.3423(3) 0.0491(6) 0.3559(3) 0.073(3) Uani 1 1 d . . . . .
H6 H 0.3476 0.0085 0.3445 0.087 Uiso 1 1 calc R U . . .
C7 C 0.2969(3) 0.0643(7) 0.3111(3) 0.080(4) Uani 1 1 d . . . . .
H7A H 0.2832 0.1007 0.3026 0.120 Uiso 1 1 calc R U . . .
H7B H 0.2828 0.0277 0.3188 0.120 Uiso 1 1 calc R U . . .
H7C H 0.3114 0.0497 0.2914 0.120 Uiso 1 1 calc R U . . .
C8 C 0.6957(3) 0.1270(5) 0.4940(2) 0.105(2) Uani 1 1 d DG . . . .
C9 C 0.6740(2) 0.0746(5) 0.4903(2) 0.105(2) Uani 1 1 d G . . . .
H9 H 0.6659 0.0629 0.4670 0.126 Uiso 1 1 calc R U . . .
C10 C 0.6642(2) 0.0395(4) 0.5209(3) 0.105(2) Uani 1 1 d G . . . .
H10 H 0.6494 0.0037 0.5184 0.126 Uiso 1 1 calc R U . . .
C11 C 0.6760(3) 0.0567(5) 0.5551(2) 0.105(2) Uani 1 1 d G . . . .
H11 H 0.6693 0.0327 0.5760 0.126 Uiso 1 1 calc R U . . .
C12 C 0.6977(2) 0.1091(5) 0.5588(2) 0.105(2) Uani 1 1 d G . . . .
H12 H 0.7058 0.1208 0.5821 0.126 Uiso 1 1 calc R U . . .
C13 C 0.7075(2) 0.1442(4) 0.5282(3) 0.105(2) Uani 1 1 d G . . . .
H13 H 0.7224 0.1800 0.5307 0.126 Uiso 1 1 calc R U . . .
C14 C 0.7077(4) 0.1627(7) 0.4611(4) 0.105(2) Uani 1 1 d D . . . .
H14A H 0.6930 0.1538 0.4406 0.158 Uiso 1 1 calc R U . . .
H14B H 0.7300 0.1479 0.4552 0.158 Uiso 1 1 calc R U . . .
H14C H 0.7080 0.2100 0.4661 0.158 Uiso 1 1 calc R U . . .
C15 C 0.26528(16) 0.5469(3) 0.49863(18) 0.056(3) Uani 1 1 d G . . . .
C16 C 0.24097(13) 0.5682(4) 0.4748(2) 0.076(4) Uani 1 1 d G . . . .
H16 H 0.2224 0.5413 0.4701 0.091 Uiso 1 1 calc R U . . .
C17 C 0.24388(18) 0.6289(5) 0.45777(19) 0.087(4) Uani 1 1 d G . . . .
H17 H 0.2273 0.6435 0.4415 0.104 Uiso 1 1 calc R U . . .
C18 C 0.2711(2) 0.6683(3) 0.46460(19) 0.079(4) Uani 1 1 d G . . . .
H18 H 0.2731 0.7098 0.4530 0.095 Uiso 1 1 calc R U . . .
C19 C 0.29541(16) 0.6470(3) 0.48845(19) 0.064(3) Uani 1 1 d G . . . .
H19 H 0.3140 0.6740 0.4931 0.076 Uiso 1 1 calc R U . . .
C20 C 0.29251(14) 0.5863(3) 0.50547(16) 0.052(2) Uani 1 1 d G . . . .
H20 H 0.3091 0.5718 0.5218 0.062 Uiso 1 1 calc R U . . .
C21 C 0.2624(4) 0.4826(7) 0.5152(4) 0.105(5) Uani 1 1 d . . . . .
H21A H 0.2818 0.4740 0.5303 0.158 Uiso 1 1 calc R U . . .
H21B H 0.2609 0.4491 0.4961 0.158 Uiso 1 1 calc R U . . .
H21C H 0.2426 0.4811 0.5304 0.158 Uiso 1 1 calc R U . . .
C22 C 0.5776(3) -0.1194(5) 0.3252(3) 0.127(3) Uani 1 1 d DG . . . .
C23 C 0.5856(3) -0.0789(5) 0.2960(3) 0.127(3) Uani 1 1 d G . . . .
H23 H 0.6078 -0.0759 0.2879 0.152 Uiso 1 1 calc R U . . .
C24 C 0.5612(4) -0.0429(4) 0.2786(2) 0.127(3) Uani 1 1 d G . . . .
H24 H 0.5667 -0.0153 0.2586 0.152 Uiso 1 1 calc R U . . .
C25 C 0.5288(3) -0.0473(5) 0.2903(3) 0.127(3) Uani 1 1 d G . . . .
H25 H 0.5121 -0.0227 0.2784 0.152 Uiso 1 1 calc R U . . .
C26 C 0.5208(3) -0.0878(5) 0.3195(3) 0.127(3) Uani 1 1 d G . . . .
H26 H 0.4986 -0.0908 0.3275 0.152 Uiso 1 1 calc R U . . .
C27 C 0.5452(4) -0.1238(4) 0.3369(2) 0.127(3) Uani 1 1 d G . . . .
H27 H 0.5397 -0.1514 0.3569 0.152 Uiso 1 1 calc R U . . .
C28 C 0.6022(4) -0.1564(7) 0.3461(4) 0.127(3) Uani 1 1 d D . . . .
H28A H 0.6206 -0.1684 0.3301 0.190 Uiso 1 1 calc R U . . .
H28B H 0.5921 -0.1964 0.3559 0.190 Uiso 1 1 calc R U . . .
H28C H 0.6103 -0.1292 0.3662 0.190 Uiso 1 1 calc R U . . .
C29 C 0.2852(3) 0.9472(6) 0.1006(3) 0.139(3) Uani 1 1 d DG . . . .
C30 C 0.2783(3) 1.0108(7) 0.1120(3) 0.139(3) Uani 1 1 d G . . . .
H30 H 0.2561 1.0249 0.1142 0.166 Uiso 1 1 calc R U . . .
C31 C 0.3038(4) 1.0537(5) 0.1202(3) 0.139(3) Uani 1 1 d G . . . .
H31 H 0.2991 1.0972 0.1280 0.166 Uiso 1 1 calc R U . . .
C32 C 0.3363(3) 1.0331(6) 0.1170(3) 0.139(3) Uani 1 1 d G . . . .
H32 H 0.3537 1.0624 0.1226 0.166 Uiso 1 1 calc R U . . .
C33 C 0.3432(3) 0.9695(7) 0.1055(3) 0.139(3) Uani 1 1 d G . . . .
H33 H 0.3654 0.9554 0.1033 0.166 Uiso 1 1 calc R U . . .
C34 C 0.3177(4) 0.9265(5) 0.0973(3) 0.139(3) Uani 1 1 d G . . . .
H34 H 0.3224 0.8831 0.0895 0.166 Uiso 1 1 calc R U . . .
C35 C 0.2594(4) 0.8974(8) 0.0941(5) 0.139(3) Uani 1 1 d D . . . .
H35A H 0.2420 0.9164 0.0790 0.208 Uiso 1 1 calc R U . . .
H35B H 0.2501 0.8835 0.1175 0.208 Uiso 1 1 calc R U . . .
H35C H 0.2689 0.8594 0.0817 0.208 Uiso 1 1 calc R U . . .
C36 C 0.6644(4) 0.7462(7) 0.5131(4) 0.0794(16) Uani 0.5 1 d G . P D 1
C37 C 0.6315(4) 0.7398(6) 0.5227(4) 0.0794(16) Uani 0.5 1 d G . P D 1
H37 H 0.6242 0.7017 0.5353 0.095 Uiso 0.5 1 calc R U P D 1
C38 C 0.6092(3) 0.7892(8) 0.5140(4) 0.0794(16) Uani 0.5 1 d G . P D 1
H38 H 0.5867 0.7849 0.5206 0.095 Uiso 0.5 1 calc R U P D 1
C39 C 0.6199(4) 0.8449(7) 0.4956(4) 0.0794(16) Uani 0.5 1 d G . P D 1
H39 H 0.6047 0.8787 0.4896 0.095 Uiso 0.5 1 calc R U P D 1
C40 C 0.6528(4) 0.8513(6) 0.4859(4) 0.0794(16) Uani 0.5 1 d G . P D 1
H40 H 0.6601 0.8894 0.4734 0.095 Uiso 0.5 1 calc R U P D 1
C41 C 0.6750(3) 0.8019(8) 0.4947(4) 0.0794(16) Uani 0.5 1 d G . P D 1
H41 H 0.6975 0.8063 0.4881 0.095 Uiso 0.5 1 calc R U P D 1
C42 C 0.6879(9) 0.6910(15) 0.5207(8) 0.114(9) Uani 0.5 1 d . . P D 1
H42A H 0.6976 0.6968 0.5449 0.172 Uiso 0.5 1 calc R U P D 1
H42B H 0.7053 0.6910 0.5023 0.172 Uiso 0.5 1 calc R U P D 1
H42C H 0.6760 0.6491 0.5198 0.172 Uiso 0.5 1 calc R U P D 1
C43 C 0.5352(4) 0.7304(7) 0.4045(4) 0.0794(16) Uani 0.5 1 d DG . P E 1
C44 C 0.5033(4) 0.7315(6) 0.3909(4) 0.0794(16) Uani 0.5 1 d G . P E 1
H44 H 0.4957 0.6968 0.3757 0.095 Uiso 0.5 1 calc R U P E 1
C45 C 0.4824(3) 0.7832(8) 0.3995(4) 0.0794(16) Uani 0.5 1 d G . P E 1
H45 H 0.4606 0.7839 0.3903 0.095 Uiso 0.5 1 calc R U P E 1
C46 C 0.4934(4) 0.8339(6) 0.4218(4) 0.0794(16) Uani 0.5 1 d G . P E 1
H46 H 0.4792 0.8693 0.4277 0.095 Uiso 0.5 1 calc R U P E 1
C47 C 0.5253(4) 0.8329(6) 0.4353(4) 0.0794(16) Uani 0.5 1 d G . P E 1
H47 H 0.5329 0.8675 0.4505 0.095 Uiso 0.5 1 calc R U P E 1
C48 C 0.5462(3) 0.7811(8) 0.4267(4) 0.0794(16) Uani 0.5 1 d G . P E 1
H48 H 0.5680 0.7804 0.4359 0.095 Uiso 0.5 1 calc R U P E 1
C49 C 0.5575(4) 0.6781(8) 0.3939(4) 0.053(5) Uani 0.5 1 d D . P E 1
H49A H 0.5474 0.6355 0.3993 0.080 Uiso 0.5 1 calc R U P E 1
H49B H 0.5781 0.6824 0.4074 0.080 Uiso 0.5 1 calc R U P E 1
H49C H 0.5620 0.6810 0.3677 0.080 Uiso 0.5 1 calc R U P E 1
C50 C 0.5386(4) 1.0093(6) 0.5448(4) 0.0794(16) Uani 0.5 1 d G . P F -2
C51 C 0.5166(3) 0.9587(8) 0.5375(4) 0.0794(16) Uani 0.5 1 d G . P F -2
H51 H 0.4936 0.9670 0.5374 0.095 Uiso 0.5 1 calc R U P F -2
C52 C 0.5283(4) 0.8959(7) 0.5303(4) 0.0794(16) Uani 0.5 1 d G . P F -2
H52 H 0.5133 0.8612 0.5253 0.095 Uiso 0.5 1 calc R U P F -2
C53 C 0.5620(4) 0.8837(6) 0.5304(4) 0.0794(16) Uani 0.5 1 d G . P F -2
H53 H 0.5700 0.8408 0.5255 0.095 Uiso 0.5 1 calc R U P F -2
C54 C 0.5839(3) 0.9344(8) 0.5378(4) 0.0794(16) Uani 0.5 1 d G . P F -2
H54 H 0.6069 0.9261 0.5378 0.095 Uiso 0.5 1 calc R U P F -2
C55 C 0.5722(4) 0.9972(7) 0.5449(4) 0.0794(16) Uani 0.5 1 d G . P F -2
H55 H 0.5872 1.0318 0.5499 0.095 Uiso 0.5 1 calc R U P F -2
C56 C 0.5249(7) 1.0779(12) 0.5528(6) 0.0794(16) Uani 0.5 1 d . . P F -2
H56A H 0.5414 1.1035 0.5661 0.119 Uiso 0.5 1 calc R U P F -2
H56B H 0.5050 1.0740 0.5676 0.119 Uiso 0.5 1 calc R U P F -2
H56C H 0.5197 1.1000 0.5298 0.119 Uiso 0.5 1 calc R U P F -2
C57 C 0.5256(4) 1.0354(6) 0.5082(4) 0.0794(16) Uani 0.5 1 d G . P G -3
C58 C 0.5573(4) 1.0289(7) 0.5219(4) 0.0794(16) Uani 0.5 1 d G . P G -3
H58 H 0.5731 1.0624 0.5177 0.095 Uiso 0.5 1 calc R U P G -3
C59 C 0.5658(3) 0.9736(8) 0.5419(4) 0.0794(16) Uani 0.5 1 d G . P G -3
H59 H 0.5875 0.9692 0.5513 0.095 Uiso 0.5 1 calc R U P G -3
C60 C 0.5427(4) 0.9246(7) 0.5482(4) 0.0794(16) Uani 0.5 1 d G . P G -3
H60 H 0.5485 0.8868 0.5619 0.095 Uiso 0.5 1 calc R U P G -3
C61 C 0.5110(4) 0.9310(7) 0.5345(4) 0.0794(16) Uani 0.5 1 d G . P G -3
H61 H 0.4952 0.8976 0.5387 0.095 Uiso 0.5 1 calc R U P G -3
C62 C 0.5025(3) 0.9864(8) 0.5145(4) 0.0794(16) Uani 0.5 1 d G . P G -3
H62 H 0.4808 0.9908 0.5051 0.095 Uiso 0.5 1 calc R U P G -3
C63 C 0.5155(9) 1.0921(15) 0.4839(8) 0.114(9) Uani 0.5 1 d . . P G -3
H63A H 0.4926 1.1038 0.4889 0.172 Uiso 0.5 1 calc R U P G -3
H63B H 0.5178 1.0791 0.4583 0.172 Uiso 0.5 1 calc R U P G -3
H63C H 0.5297 1.1300 0.4888 0.172 Uiso 0.5 1 calc R U P G -3

loop_
_atom_site_aniso_label
_atom_site_aniso_U_11
_atom_site_aniso_U_22
_atom_site_aniso_U_33
_atom_site_aniso_U_23
_atom_site_aniso_U_13
_atom_site_aniso_U_12
Ba1 0.0265(2) 0.0256(2) 0.02180(19) 0.00409(15) 0.00082(15) 0.00276(16)
Ba2 0.0257(2) 0.0266(2) 0.02401(19) 0.00189(15) 0.00159(16) 0.00399(16)
Ba3 0.0295(2) 0.0322(2) 0.0247(2) 0.00212(16) -0.00059(17) -0.00041(17)
Ba4 0.0293(2) 0.0343(2) 0.0284(2) 0.00401(17) 0.00485(17) 0.00317(18)
Zr1 0.0264(3) 0.0244(3) 0.0227(3) 0.0040(2) 0.0001(3) 0.0023(3)
Zr2 0.0254(3) 0.0270(3) 0.0250(3) -0.0001(3) -0.0006(3) 0.0034(3)
Cl1 0.0314(9) 0.0250(8) 0.0261(8) -0.0005(6) -0.0011(7) 0.0017(7)
Cl2 0.0274(8) 0.0282(9) 0.0263(8) 0.0012(6) -0.0002(6) 0.0009(6)
Cl3 0.0382(10) 0.0496(12) 0.0272(9) 0.0083(8) 0.0054(7) 0.0167(9)
Cl4A 0.0277(10) 0.0529(13) 0.0273(9) 0.0085(9) 0.0061(8) 0.0078(9)
Cl4B 0.0277(10) 0.0529(13) 0.0273(9) 0.0085(9) 0.0061(8) 0.0078(9)
O1 0.032(3) 0.034(3) 0.024(2) 0.004(2) 0.000(2) 0.005(2)
Si1 0.0282(10) 0.0334(11) 0.0218(9) 0.0003(8) -0.0014(8) 0.0037(8)
C1A 0.036(4) 0.040(4) 0.022(3) 0.005(3) -0.001(3) 0.009(3)
C2A 0.043(5) 0.038(4) 0.035(4) -0.002(3) 0.002(4) 0.006(4)
C3A 0.051(6) 0.057(6) 0.044(5) -0.009(4) 0.004(4) 0.010(4)
C4A 0.052(6) 0.053(6) 0.046(5) -0.004(4) 0.013(4) 0.020(4)
C5A 0.035(5) 0.070(7) 0.049(5) 0.000(5) 0.004(4) 0.016(4)
C6A 0.040(5) 0.053(5) 0.030(4) -0.004(4) -0.003(3) 0.009(4)
C1B 0.032(4) 0.035(4) 0.027(3) 0.000(3) -0.006(3) 0.004(3)
C2B 0.038(4) 0.050(5) 0.023(3) 0.002(3) -0.002(3) -0.004(4)
C3B 0.051(5) 0.047(5) 0.042(5) 0.003(4) -0.004(4) -0.018(4)
C4B 0.070(6) 0.031(5) 0.053(5) -0.002(4) -0.008(5) -0.009(4)
C5B 0.060(6) 0.051(6) 0.038(5) -0.007(4) -0.002(4) 0.003(4)
C6B 0.042(4) 0.043(5) 0.027(4) -0.003(3) 0.002(3) 0.008(4)
C1C 0.037(4) 0.028(4) 0.022(3) 0.001(3) -0.004(3) -0.001(3)
C2C 0.039(4) 0.053(5) 0.025(4) 0.011(3) 0.000(3) 0.009(4)
C3C 0.038(5) 0.060(6) 0.038(4) 0.014(4) 0.002(4) 0.003(4)
C4C 0.046(5) 0.045(5) 0.024(3) 0.005(3) -0.003(3) -0.002(4)
C5C 0.045(5) 0.038(4) 0.030(4) 0.006(3) -0.007(3) 0.001(4)
C6C 0.033(4) 0.039(4) 0.028(4) -0.002(3) -0.004(3) 0.007(3)
O2 0.037(3) 0.023(3) 0.039(3) 0.006(2) -0.003(2) 0.000(2)
Si2 0.0353(11) 0.0249(10) 0.0363(11) 0.0018(8) -0.0081(9) 0.0003(8)
C1D 0.034(4) 0.031(4) 0.042(4) -0.005(3) -0.009(3) -0.004(3)
C2D 0.051(5) 0.037(5) 0.039(4) -0.003(3) 0.000(4) -0.004(4)
C3D 0.054(6) 0.045(5) 0.047(5) -0.002(4) 0.000(4) -0.013(4)
C4D 0.043(5) 0.072(7) 0.047(5) -0.019(5) 0.004(4) -0.016(5)
C5D 0.033(5) 0.059(6) 0.064(6) -0.020(5) -0.004(4) 0.004(4)
C6D 0.035(4) 0.042(5) 0.053(5) -0.004(4) -0.012(4) 0.000(4)
C1E1 0.046(5) 0.032(5) 0.045(5) 0.002(4) -0.009(4) 0.003(4)
C2E1 0.046(5) 0.032(5) 0.045(5) 0.002(4) -0.009(4) 0.003(4)
C3E1 0.046(5) 0.032(5) 0.045(5) 0.002(4) -0.009(4) 0.003(4)
C4E1 0.046(5) 0.032(5) 0.045(5) 0.002(4) -0.009(4) 0.003(4)
C5E1 0.046(5) 0.032(5) 0.045(5) 0.002(4) -0.009(4) 0.003(4)
C6E1 0.046(5) 0.032(5) 0.045(5) 0.002(4) -0.009(4) 0.003(4)
C1E2 0.065(7) 0.025(5) 0.049(6) 0.007(4) -0.025(5) -0.004(4)
C2E2 0.065(7) 0.025(5) 0.049(6) 0.007(4) -0.025(5) -0.004(4)
C3E2 0.065(7) 0.025(5) 0.049(6) 0.007(4) -0.025(5) -0.004(4)
C4E2 0.065(7) 0.025(5) 0.049(6) 0.007(4) -0.025(5) -0.004(4)
C5E2 0.065(7) 0.025(5) 0.049(6) 0.007(4) -0.025(5) -0.004(4)
C6E2 0.065(7) 0.025(5) 0.049(6) 0.007(4) -0.025(5) -0.004(4)
C1F 0.042(4) 0.025(4) 0.045(4) 0.003(3) -0.009(4) -0.003(3)
C2F 0.039(5) 0.038(5) 0.048(5) 0.004(4) -0.011(4) -0.003(4)
C3F 0.047(5) 0.044(5) 0.062(6) 0.001(4) -0.016(5) -0.008(4)
C4F 0.048(6) 0.042(5) 0.084(8) 0.012(5) -0.020(5) -0.013(4)
C5F 0.054(6) 0.051(6) 0.067(6) 0.021(5) -0.008(5) -0.017(5)
C6F 0.050(5) 0.041(5) 0.054(5) 0.017(4) -0.011(4) -0.007(4)
O3 0.035(3) 0.032(3) 0.037(3) 0.001(2) 0.000(2) 0.005(2)
Si3 0.0345(11) 0.0291(11) 0.0396(11) 0.0001(9) 0.0027(9) 0.0041(9)
C1G 0.040(5) 0.038(5) 0.045(5) 0.005(4) 0.006(4) 0.011(4)
C2G 0.047(5) 0.062(6) 0.048(5) 0.004(4) 0.007(4) 0.017(5)
C3G 0.091(9) 0.102(10) 0.041(5) 0.006(6) 0.003(6) 0.031(8)
C4G 0.110(11) 0.092(10) 0.066(8) 0.034(7) 0.002(8) 0.038(9)
C5G 0.082(9) 0.069(8) 0.083(9) 0.028(7) 0.013(7) 0.022(6)
C6G 0.056(6) 0.051(6) 0.072(7) 0.017(5) 0.013(5) 0.013(5)
C1H 0.038(4) 0.025(4) 0.050(5) 0.003(3) 0.003(4) 0.006(3)
C2H 0.048(5) 0.025(4) 0.072(6) -0.008(4) 0.013(5) 0.000(4)
C3H 0.054(6) 0.029(5) 0.095(8) -0.007(5) 0.014(6) -0.007(4)
C4H 0.059(6) 0.031(5) 0.092(8) -0.011(5) -0.013(6) -0.007(4)
C5H 0.061(6) 0.036(5) 0.061(6) 0.002(4) -0.018(5) -0.003(4)
C6H 0.049(5) 0.025(4) 0.052(5) 0.004(4) -0.004(4) 0.001(3)
C1I 0.035(4) 0.039(5) 0.041(4) -0.009(3) 0.001(3) -0.002(3)
C2I 0.053(5) 0.032(5) 0.065(6) -0.007(4) 0.013(5) 0.006(4)
C3I 0.057(6) 0.043(5) 0.081(7) -0.014(5) 0.018(5) 0.013(5)
C4I 0.046(5) 0.072(7) 0.051(5) -0.013(5) 0.013(4) -0.004(5)
C5I 0.045(5) 0.062(6) 0.051(5) 0.006(5) 0.004(4) -0.003(5)
C6I 0.038(4) 0.041(5) 0.043(4) -0.002(4) -0.002(4) 0.003(4)
O4 0.028(3) 0.038(3) 0.032(3) -0.001(2) -0.004(2) 0.005(2)
Si4 0.0279(10) 0.0343(11) 0.0275(10) 0.0007(8) -0.0037(8) 0.0035(8)
C1J 0.029(4) 0.035(4) 0.029(4) 0.010(3) 0.000(3) 0.003(3)
C2J 0.033(4) 0.042(4) 0.031(4) 0.005(3) -0.004(3) -0.001(3)
C3J 0.029(4) 0.057(5) 0.041(4) 0.009(4) 0.000(3) 0.003(4)
C4J 0.040(5) 0.046(5) 0.055(5) 0.005(4) 0.009(4) 0.011(4)
C5J 0.043(5) 0.036(5) 0.051(5) -0.006(4) 0.002(4) 0.008(4)
C6J 0.032(4) 0.033(4) 0.041(4) -0.003(3) -0.001(3) 0.002(3)
C1K 0.034(4) 0.039(4) 0.034(4) -0.002(3) -0.001(3) 0.004(3)
C2K 0.056(6) 0.042(5) 0.047(5) -0.005(4) 0.017(4) 0.000(4)
C3K 0.071(7) 0.044(5) 0.053(5) 0.000(4) 0.024(5) -0.006(5)
C4K 0.062(6) 0.038(5) 0.053(5) -0.005(4) 0.011(5) -0.003(4)
C5K 0.036(4) 0.049(5) 0.039(4) -0.006(4) 0.006(4) 0.001(4)
C6K 0.032(4) 0.036(4) 0.033(4) -0.002(3) 0.001(3) 0.002(3)
C1L 0.034(4) 0.033(4) 0.029(4) 0.001(3) 0.000(3) 0.008(3)
C2L 0.047(5) 0.041(5) 0.044(5) -0.001(4) 0.006(4) -0.001(4)
C3L 0.061(6) 0.057(6) 0.055(6) 0.003(5) 0.019(5) -0.015(5)
C4L 0.077(7) 0.055(6) 0.041(5) 0.008(4) 0.016(5) 0.006(5)
C5L 0.057(6) 0.078(7) 0.031(4) 0.011(4) -0.004(4) 0.022(5)
C6L 0.037(5) 0.067(6) 0.037(4) 0.007(4) 0.000(4) 0.009(4)
O1M 0.026(2) 0.031(3) 0.022(2) 0.0042(19) 0.0010(19) 0.003(2)
C1M 0.031(4) 0.032(4) 0.036(4) 0.012(3) 0.007(3) 0.006(3)
C2M 0.027(4) 0.042(5) 0.041(4) 0.009(3) -0.001(3) -0.001(3)
O2M 0.030(3) 0.031(3) 0.040(3) 0.005(2) -0.006(2) -0.003(2)
C3M 0.045(5) 0.039(5) 0.054(5) -0.003(4) -0.013(4) -0.003(4)
O1N 0.028(3) 0.031(3) 0.025(2) -0.002(2) -0.001(2) -0.002(2)
C1N 0.035(4) 0.035(4) 0.033(4) -0.007(3) -0.005(3) -0.004(3)
C2N 0.046(5) 0.040(5) 0.053(5) -0.013(4) -0.004(4) -0.002(4)
O2N 0.040(3) 0.062(4) 0.047(3) -0.020(3) 0.007(3) 0.001(3)
C3N 0.060(7) 0.068(7) 0.088(8) -0.041(6) 0.019(6) 0.004(5)
O1O 0.034(3) 0.034(3) 0.032(3) 0.011(2) 0.006(2) 0.001(2)
C1O 0.036(4) 0.042(5) 0.041(4) 0.015(4) 0.003(3) 0.002(4)
C2O 0.041(5) 0.062(6) 0.030(4) 0.018(4) 0.002(3) 0.004(4)
O2O 0.038(3) 0.059(4) 0.030(3) 0.003(3) 0.006(2) 0.001(3)
C3O 0.084(8) 0.093(9) 0.039(5) -0.003(5) 0.011(5) 0.021(7)
O1P 0.027(2) 0.028(3) 0.028(2) 0.001(2) -0.001(2) 0.001(2)
C1P 0.036(4) 0.034(4) 0.029(4) -0.003(3) -0.002(3) -0.003(3)
C2P 0.038(5) 0.043(5) 0.049(5) -0.001(4) 0.001(4) -0.012(4)
O2P 0.037(3) 0.062(4) 0.052(4) -0.007(3) 0.009(3) -0.010(3)
C3P 0.060(7) 0.095(9) 0.076(8) 0.004(7) 0.008(6) -0.026(7)
O1Q 0.029(3) 0.033(3) 0.029(3) 0.005(2) 0.002(2) 0.006(2)
C1Q 0.035(4) 0.031(4) 0.034(4) 0.005(3) 0.002(3) 0.003(3)
C2Q 0.041(4) 0.022(4) 0.049(5) 0.004(3) 0.002(4) 0.005(3)
O2Q 0.038(3) 0.025(3) 0.043(3) -0.003(2) -0.003(2) 0.003(2)
C3Q 0.053(5) 0.033(4) 0.050(5) -0.002(4) -0.004(4) -0.003(4)
O1R 0.027(2) 0.029(3) 0.024(2) -0.0030(19) -0.0018(19) 0.001(2)
C1R 0.036(4) 0.026(4) 0.027(3) -0.005(3) -0.003(3) -0.002(3)
C2R 0.048(5) 0.029(4) 0.029(4) -0.005(3) -0.003(3) 0.001(3)
O2R 0.048(3) 0.044(3) 0.025(3) 0.002(2) 0.001(2) -0.001(3)
C3R 0.073(7) 0.054(6) 0.030(4) -0.007(4) 0.007(4) -0.008(5)
O1S 0.028(3) 0.035(3) 0.031(3) 0.002(2) 0.003(2) 0.002(2)
C1S 0.025(4) 0.057(5) 0.038(4) 0.001(4) -0.002(3) -0.004(4)
C2S 0.032(4) 0.047(5) 0.042(4) 0.005(4) 0.006(3) 0.008(4)
O2S 0.034(3) 0.044(3) 0.032(3) 0.006(2) 0.007(2) 0.003(2)
C3S 0.056(5) 0.061(5) 0.039(4) 0.009(3) 0.011(4) -0.006(4)
O1T 0.030(2) 0.029(2) 0.037(2) -0.0032(17) 0.0022(19) 0.0035(18)
C1T 0.049(5) 0.046(5) 0.032(4) -0.009(4) -0.009(4) 0.006(4)
C2T1 0.043(7) 0.037(7) 0.067(8) -0.017(6) 0.006(7) -0.008(5)
O2T1 0.030(2) 0.029(2) 0.037(2) -0.0032(17) 0.0022(19) 0.0035(18)
C3T1 0.056(5) 0.061(5) 0.039(4) 0.009(3) 0.011(4) -0.006(4)
C2T2 0.043(7) 0.037(7) 0.067(8) -0.017(6) 0.006(7) -0.008(5)
O2T2 0.030(2) 0.029(2) 0.037(2) -0.0032(17) 0.0022(19) 0.0035(18)
C3T2 0.056(5) 0.061(5) 0.039(4) 0.009(3) 0.011(4) -0.006(4)
C1 0.073(7) 0.064(7) 0.055(6) 0.010(5) 0.021(5) 0.004(6)
C2 0.081(8) 0.066(8) 0.079(8) -0.009(6) -0.007(7) 0.030(6)
C3 0.082(9) 0.056(7) 0.102(10) -0.007(7) 0.011(8) -0.004(6)
C4 0.076(9) 0.080(9) 0.104(11) 0.013(8) -0.013(8) -0.019(7)
C5 0.071(8) 0.071(9) 0.107(11) 0.007(8) -0.011(8) -0.003(7)
C6 0.092(9) 0.069(8) 0.057(6) 0.011(6) 0.008(6) 0.029(7)
C7 0.096(10) 0.082(9) 0.062(7) -0.004(6) 0.006(7) 0.021(7)
C8 0.105(5) 0.107(5) 0.104(4) -0.011(4) 0.034(4) 0.035(3)
C9 0.105(5) 0.107(5) 0.104(4) -0.011(4) 0.034(4) 0.035(3)
C10 0.105(5) 0.107(5) 0.104(4) -0.011(4) 0.034(4) 0.035(3)
C11 0.105(5) 0.107(5) 0.104(4) -0.011(4) 0.034(4) 0.035(3)
C12 0.105(5) 0.107(5) 0.104(4) -0.011(4) 0.034(4) 0.035(3)
C13 0.105(5) 0.107(5) 0.104(4) -0.011(4) 0.034(4) 0.035(3)
C14 0.105(5) 0.107(5) 0.104(4) -0.011(4) 0.034(4) 0.035(3)
C15 0.053(6) 0.063(6) 0.054(6) -0.015(5) 0.011(5) -0.008(5)
C16 0.035(5) 0.128(11) 0.064(7) -0.043(7) -0.003(5) -0.001(6)
C17 0.073(9) 0.117(12) 0.070(8) -0.013(8) -0.011(7) 0.035(8)
C18 0.105(10) 0.079(8) 0.054(7) -0.008(6) 0.013(7) 0.003(8)
C19 0.057(6) 0.091(8) 0.043(5) -0.018(5) 0.006(5) -0.012(6)
C20 0.040(5) 0.074(7) 0.042(5) -0.017(5) -0.003(4) -0.007(5)
C21 0.117(13) 0.096(11) 0.103(11) -0.011(9) -0.006(10) -0.039(9)
C22 0.220(9) 0.076(4) 0.084(4) -0.030(3) -0.018(5) -0.029(5)
C23 0.220(9) 0.076(4) 0.084(4) -0.030(3) -0.018(5) -0.029(5)
C24 0.220(9) 0.076(4) 0.084(4) -0.030(3) -0.018(5) -0.029(5)
C25 0.220(9) 0.076(4) 0.084(4) -0.030(3) -0.018(5) -0.029(5)
C26 0.220(9) 0.076(4) 0.084(4) -0.030(3) -0.018(5) -0.029(5)
C27 0.220(9) 0.076(4) 0.084(4) -0.030(3) -0.018(5) -0.029(5)
C28 0.220(9) 0.076(4) 0.084(4) -0.030(3) -0.018(5) -0.029(5)
C29 0.205(10) 0.117(6) 0.094(5) 0.011(4) 0.032(6) 0.009(6)
C30 0.205(10) 0.117(6) 0.094(5) 0.011(4) 0.032(6) 0.009(6)
C31 0.205(10) 0.117(6) 0.094(5) 0.011(4) 0.032(6) 0.009(6)
C32 0.205(10) 0.117(6) 0.094(5) 0.011(4) 0.032(6) 0.009(6)
C33 0.205(10) 0.117(6) 0.094(5) 0.011(4) 0.032(6) 0.009(6)
C34 0.205(10) 0.117(6) 0.094(5) 0.011(4) 0.032(6) 0.009(6)
C35 0.205(10) 0.117(6) 0.094(5) 0.011(4) 0.032(6) 0.009(6)
C36 0.116(4) 0.079(4) 0.043(2) 0.006(2) 0.000(2) -0.026(3)
C37 0.116(4) 0.079(4) 0.043(2) 0.006(2) 0.000(2) -0.026(3)
C38 0.116(4) 0.079(4) 0.043(2) 0.006(2) 0.000(2) -0.026(3)
C39 0.116(4) 0.079(4) 0.043(2) 0.006(2) 0.000(2) -0.026(3)
C40 0.116(4) 0.079(4) 0.043(2) 0.006(2) 0.000(2) -0.026(3)
C41 0.116(4) 0.079(4) 0.043(2) 0.006(2) 0.000(2) -0.026(3)
C42 0.15(2) 0.104(16) 0.084(14) -0.029(12) -0.074(15) 0.017(15)
C43 0.116(4) 0.079(4) 0.043(2) 0.006(2) 0.000(2) -0.026(3)
C44 0.116(4) 0.079(4) 0.043(2) 0.006(2) 0.000(2) -0.026(3)
C45 0.116(4) 0.079(4) 0.043(2) 0.006(2) 0.000(2) -0.026(3)
C46 0.116(4) 0.079(4) 0.043(2) 0.006(2) 0.000(2) -0.026(3)
C47 0.116(4) 0.079(4) 0.043(2) 0.006(2) 0.000(2) -0.026(3)
C48 0.116(4) 0.079(4) 0.043(2) 0.006(2) 0.000(2) -0.026(3)
C49 0.061(12) 0.072(13) 0.027(8) 0.017(8) 0.016(8) -0.009(10)
C50 0.116(4) 0.079(4) 0.043(2) 0.006(2) 0.000(2) -0.026(3)
C51 0.116(4) 0.079(4) 0.043(2) 0.006(2) 0.000(2) -0.026(3)
C52 0.116(4) 0.079(4) 0.043(2) 0.006(2) 0.000(2) -0.026(3)
C53 0.116(4) 0.079(4) 0.043(2) 0.006(2) 0.000(2) -0.026(3)
C54 0.116(4) 0.079(4) 0.043(2) 0.006(2) 0.000(2) -0.026(3)
C55 0.116(4) 0.079(4) 0.043(2) 0.006(2) 0.000(2) -0.026(3)
C56 0.116(4) 0.079(4) 0.043(2) 0.006(2) 0.000(2) -0.026(3)
C57 0.116(4) 0.079(4) 0.043(2) 0.006(2) 0.000(2) -0.026(3)
C58 0.116(4) 0.079(4) 0.043(2) 0.006(2) 0.000(2) -0.026(3)
C59 0.116(4) 0.079(4) 0.043(2) 0.006(2) 0.000(2) -0.026(3)
C60 0.116(4) 0.079(4) 0.043(2) 0.006(2) 0.000(2) -0.026(3)
C61 0.116(4) 0.079(4) 0.043(2) 0.006(2) 0.000(2) -0.026(3)
C62 0.116(4) 0.079(4) 0.043(2) 0.006(2) 0.000(2) -0.026(3)
C63 0.15(2) 0.104(16) 0.084(14) -0.029(12) -0.074(15) 0.017(15)

loop_
_atom_type_symbol
_atom_type_description
_atom_type_scat_dispersion_real
_atom_type_scat_dispersion_imag
_atom_type_scat_source
C C 0.0033 0.0016 'International Tables Vol C Tables 4.2.6.8 and 6.1.1.4'
H H 0.0000 0.0000 'International Tables Vol C Tables 4.2.6.8 and 6.1.1.4'
O O 0.0106 0.0060 'International Tables Vol C Tables 4.2.6.8 and 6.1.1.4'
Ba Ba -0.3244 2.2819 'International Tables Vol C Tables 4.2.6.8 and 6.1.1.4'
Zr Zr -2.9673 0.5597 'International Tables Vol C Tables 4.2.6.8 and 6.1.1.4'
Cl Cl 0.1484 0.1585 'International Tables Vol C Tables 4.2.6.8 and 6.1.1.4'
Si Si 0.0817 0.0704 'International Tables Vol C Tables 4.2.6.8 and 6.1.1.4'

loop_
_geom_angle_atom_site_label_1
_geom_angle_atom_site_label_2
_geom_angle_atom_site_label_3
_geom_angle
_geom_angle_site_symmetry_1
_geom_angle_site_symmetry_3
O1M Ba1 O1P 61.17(14) . .
O1M Ba1 O1N 65.79(14) . .
O1P Ba1 O1N 55.69(14) . .
O1M Ba1 O2M 62.62(15) . .
O1P Ba1 O2M 119.37(14) . .
O1N Ba1 O2M 82.03(15) . .
O1M Ba1 Cl1 138.37(11) . .
O1P Ba1 Cl1 156.67(10) . .
O1N Ba1 Cl1 114.76(11) . .
O2M Ba1 Cl1 76.02(11) . .
O1M Ba1 Cl2 84.41(10) . 4_655
O1P Ba1 Cl2 116.61(10) . 4_655
O1N Ba1 Cl2 149.36(11) . 4_655
O2M Ba1 Cl2 77.79(12) . 4_655
Cl1 Ba1 Cl2 82.44(4) . 4_655
O1M Ba1 Cl2 124.60(11) . .
O1P Ba1 Cl2 85.92(10) . .
O1N Ba1 Cl2 130.87(10) . .
O2M Ba1 Cl2 147.09(11) . .
Cl1 Ba1 Cl2 87.89(4) . .
Cl2 Ba1 Cl2 71.67(5) 4_655 .
O1M Ba1 Cl3 136.45(10) . .
O1P Ba1 Cl3 82.22(11) . .
O1N Ba1 Cl3 74.53(11) . .
O2M Ba1 Cl3 129.54(12) . .
Cl1 Ba1 Cl3 74.50(5) . .
Cl2 Ba1 Cl3 136.01(5) 4_655 .
Cl2 Ba1 Cl3 70.55(5) . .
O1M Ba1 C1M 22.57(15) . .
O1P Ba1 C1M 83.69(16) . .
O1N Ba1 C1M 78.71(16) . .
O2M Ba1 C1M 43.47(17) . .
Cl1 Ba1 C1M 116.86(13) . .
Cl2 Ba1 C1M 70.76(13) 4_655 .
Cl2 Ba1 C1M 130.89(14) . .
Cl3 Ba1 C1M 153.22(13) . .
O1M Ba1 Zr1 34.58(10) . .
O1P Ba1 Zr1 36.71(10) . .
O1N Ba1 Zr1 37.07(10) . .
O2M Ba1 Zr1 83.06(10) . .
Cl1 Ba1 Zr1 147.89(4) . .
Cl2 Ba1 Zr1 116.80(4) 4_655 .
Cl2 Ba1 Zr1 121.60(4) . .
Cl3 Ba1 Zr1 101.87(4) . .
C1M Ba1 Zr1 54.97(12) . .
O1M Ba1 Ba4 89.02(10) . .
O1P Ba1 Ba4 38.93(10) . .
O1N Ba1 Ba4 40.45(10) . .
O2M Ba1 Ba4 122.41(11) . .
Cl1 Ba1 Ba4 118.80(3) . .
Cl2 Ba1 Ba4 152.34(3) 4_655 .
Cl2 Ba1 Ba4 90.49(3) . .
Cl3 Ba1 Ba4 47.96(3) . .
C1M Ba1 Ba4 109.52(12) . .
Zr1 Ba1 Ba4 54.738(15) . .
O1M Ba1 Ba2 170.19(10) . .
O1P Ba1 Ba2 116.33(10) . .
O1N Ba1 Ba2 121.60(10) . .
O2M Ba1 Ba2 122.82(11) . .
Cl1 Ba1 Ba2 47.00(3) . .
Cl2 Ba1 Ba2 88.85(3) 4_655 .
Cl2 Ba1 Ba2 46.04(3) . .
Cl3 Ba1 Ba2 48.25(3) . .
C1M Ba1 Ba2 156.78(12) . .
Zr1 Ba1 Ba2 148.156(16) . .
Ba4 Ba1 Ba2 93.700(14) . .
O1Q Ba2 O2Q 63.01(16) . .
O1Q Ba2 O1T 62.26(15) . .
O2Q Ba2 O1T 120.80(15) . .
O1Q Ba2 O1R 64.31(14) . .
O2Q Ba2 O1R 82.37(15) . .
O1T Ba2 O1R 54.75(14) . .
O1Q Ba2 Cl2 125.53(11) . .
O2Q Ba2 Cl2 155.58(12) . .
O1T Ba2 Cl2 79.12(11) . .
O1R Ba2 Cl2 122.03(10) . .
O1Q Ba2 Cl1 88.06(11) . 4_655
O2Q Ba2 Cl1 76.61(12) . 4_655
O1T Ba2 Cl1 121.56(11) . 4_655
O1R Ba2 Cl1 150.89(10) . 4_655
Cl2 Ba2 Cl1 80.74(4) . 4_655
O1Q Ba2 Cl1 141.10(11) . .
O2Q Ba2 Cl1 78.91(12) . .
O1T Ba2 Cl1 155.31(11) . .
O1R Ba2 Cl1 120.47(10) . .
Cl2 Ba2 Cl1 86.59(4) . .
Cl1 Ba2 Cl1 75.05(5) 4_655 .
O1Q Ba2 Cl3 133.67(11) . .
O2Q Ba2 Cl3 122.36(12) . .
O1T Ba2 Cl3 83.09(11) . .
O1R Ba2 Cl3 70.82(10) . .
Cl2 Ba2 Cl3 70.60(5) . .
Cl1 Ba2 Cl3 137.92(5) 4_655 .
Cl1 Ba2 Cl3 73.15(5) . .
O1Q Ba2 Zr2 34.60(10) . .
O2Q Ba2 Zr2 84.40(11) . .
O1T Ba2 Zr2 36.63(10) . .
O1R Ba2 Zr2 36.24(10) . .
Cl2 Ba2 Zr2 115.39(3) . .
Cl1 Ba2 Zr2 120.58(3) 4_655 .
Cl1 Ba2 Zr2 153.74(3) . .
Cl3 Ba2 Zr2 99.68(4) . .
O1Q Ba2 Ba3 88.52(10) . .
O2Q Ba2 Ba3 121.25(11) . .
O1T Ba2 Ba3 38.87(11) . .
O1R Ba2 Ba3 39.16(10) . .
Cl2 Ba2 Ba3 83.02(3) . .
Cl1 Ba2 Ba3 157.26(3) 4_655 .
Cl1 Ba2 Ba3 119.80(3) . .
Cl3 Ba2 Ba3 47.48(4) . .
Zr2 Ba2 Ba3 54.000(15) . .
O1Q Ba2 Ba1 171.88(11) . .
O2Q Ba2 Ba1 124.05(11) . .
O1T Ba2 Ba1 112.57(10) . .
O1R Ba2 Ba1 118.73(10) . .
Cl2 Ba2 Ba1 46.36(3) . .
Cl1 Ba2 Ba1 89.91(3) 4_655 .
Cl1 Ba2 Ba1 45.27(3) . .
Cl3 Ba2 Ba1 48.02(3) . .
Zr2 Ba2 Ba1 143.949(17) . .
Ba3 Ba2 Ba1 90.325(14) . .
O1Q Ba2 Ba1 106.09(11) . 4_655
O2Q Ba2 Ba1 117.15(11) . 4_655
O1T Ba2 Ba1 98.10(10) . 4_655
O1R Ba2 Ba1 152.84(10) . 4_655
Cl2 Ba2 Ba1 40.84(3) . 4_655
Cl1 Ba2 Ba1 40.55(3) 4_655 4_655
Cl1 Ba2 Ba1 83.53(3) . 4_655
Cl3 Ba2 Ba1 108.55(4) . 4_655
Zr2 Ba2 Ba1 122.351(16) . 4_655
Ba3 Ba2 Ba1 119.880(14) . 4_655
Ba1 Ba2 Ba1 67.662(13) . 4_655
O1S Ba3 O1T 64.54(15) . .
O1S Ba3 O2R 80.92(16) . .
O1T Ba3 O2R 116.93(15) . .
O1S Ba3 O1R 62.02(15) . .
O1T Ba3 O1R 55.42(14) . .
O2R Ba3 O1R 62.01(15) . .
O1S Ba3 O2T1 84.4(2) . .
O1T Ba3 O2T1 63.0(2) . .
O2R Ba3 O2T1 163.1(2) . .
O1R Ba3 O2T1 117.6(2) . .
O1S Ba3 O2T2 91.8(3) . .
O1T Ba3 O2T2 63.1(4) . .
O2R Ba3 O2T2 171.4(3) . .
O1R Ba3 O2T2 118.5(3) . .
O1S Ba3 O2S 61.05(15) . .
O1T Ba3 O2S 113.84(15) . .
O2R Ba3 O2S 88.61(17) . .
O1R Ba3 O2S 118.79(15) . .
O2T1 Ba3 O2S 76.9(2) . .
O2T2 Ba3 O2S 83.8(3) . .
O1S Ba3 Cl4B 139.7(4) . .
O1T Ba3 Cl4B 80.7(4) . .
O2R Ba3 Cl4B 135.7(5) . .
O1R Ba3 Cl4B 114.5(4) . .
O2T2 Ba3 Cl4B 52.7(5) . .
O2S Ba3 Cl4B 122.8(5) . .
O1S Ba3 Cl4A 141.45(11) . .
O1T Ba3 Cl4A 148.68(11) . .
O2R Ba3 Cl4A 89.28(12) . .
O1R Ba3 Cl4A 142.21(11) . .
O2T1 Ba3 Cl4A 97.1(2) . .
O2S Ba3 Cl4A 81.66(11) . .
O1S Ba3 Cl3 133.88(11) . .
O1T Ba3 Cl3 85.01(11) . .
O2R Ba3 Cl3 83.66(13) . .
O1R Ba3 Cl3 72.33(10) . .
O2T1 Ba3 Cl3 112.8(2) . .
O2T2 Ba3 Cl3 104.8(3) . .
O2S Ba3 Cl3 161.10(11) . .
Cl4B Ba3 Cl3 56.3(5) . .
Cl4A Ba3 Cl3 81.03(5) . .
O1S Ba3 Zr2 35.01(11) . .
O1T Ba3 Zr2 36.52(10) . .
O2R Ba3 Zr2 86.20(11) . .
O1R Ba3 Zr2 36.14(10) . .
O2T1 Ba3 Zr2 86.6(2) . .
O2T2 Ba3 Zr2 90.5(3) . .
O2S Ba3 Zr2 95.64(11) . .
Cl4B Ba3 Zr2 116.9(4) . .
Cl4A Ba3 Zr2 174.79(4) . .
Cl3 Ba3 Zr2 101.01(4) . .
O1S Ba3 Ba2 88.87(11) . .
O1T Ba3 Ba2 39.42(11) . .
O2R Ba3 Ba2 93.33(11) . .
O1R Ba3 Ba2 39.66(10) . .
O2T1 Ba3 Ba2 94.7(2) . .
O2T2 Ba3 Ba2 91.1(3) . .
O2S Ba3 Ba2 149.18(11) . .
Cl4B Ba3 Ba2 75.2(4) . .
Cl4A Ba3 Ba2 129.08(4) . .
Cl3 Ba3 Ba2 48.95(3) . .
Zr2 Ba3 Ba2 53.911(15) . .
O1P Ba4 O1O 64.99(15) . .
O1P Ba4 O1N 56.28(14) . .
O1O Ba4 O1N 60.80(15) . .
O1P Ba4 O2N 118.70(16) . .
O1O Ba4 O2N 92.07(18) . .
O1N Ba4 O2N 62.83(15) . .
O1P Ba4 O2P 62.27(16) . .
O1O Ba4 O2P 88.24(18) . .
O1N Ba4 O2P 118.12(16) . .
O2N Ba4 O2P 179.02(18) . .
O1P Ba4 O2O 118.82(16) . .
O1O Ba4 O2O 60.35(15) . .
O1N Ba4 O2O 112.25(15) . .
O2N Ba4 O2O 89.06(19) . .
O2P Ba4 O2O 90.29(18) . .
O1P Ba4 Cl4A 137.54(11) . .
O1O Ba4 Cl4A 142.10(11) . .
O1N Ba4 Cl4A 152.57(11) . .
O2N Ba4 Cl4A 96.03(13) . .
O2P Ba4 Cl4A 83.16(13) . .
O2O Ba4 Cl4A 82.78(12) . .
O1P Ba4 Cl4B 72.5(4) . .
O1O Ba4 Cl4B 132.3(4) . .
O1N Ba4 Cl4B 111.2(4) . .
O2N Ba4 Cl4B 128.0(5) . .
O2P Ba4 Cl4B 52.1(5) . .
O2O Ba4 Cl4B 132.5(4) . .
O1P Ba4 Cl3 84.46(11) . .
O1O Ba4 Cl3 135.82(11) . .
O1N Ba4 Cl3 75.95(11) . .
O2N Ba4 Cl3 74.79(15) . .
O2P Ba4 Cl3 105.61(15) . .
O2O Ba4 Cl3 156.34(13) . .
Cl4A Ba4 Cl3 81.88(5) . .
Cl4B Ba4 Cl3 55.0(5) . .
O1P Ba4 Zr1 36.33(10) . .
O1O Ba4 Zr1 34.70(10) . .
O1N Ba4 Zr1 36.79(10) . .
O2N Ba4 Zr1 93.69(12) . .
O2P Ba4 Zr1 87.10(13) . .
O2O Ba4 Zr1 95.04(12) . .
Cl4A Ba4 Zr1 170.00(5) . .
Cl4B Ba4 Zr1 108.7(4) . .
Cl3 Ba4 Zr1 103.02(4) . .
O1P Ba4 Ba1 39.73(10) . .
O1O Ba4 Ba1 88.79(10) . .
O1N Ba4 Ba1 40.58(10) . .
O2N Ba4 Ba1 87.97(13) . .
O2P Ba4 Ba1 92.96(13) . .
O2O Ba4 Ba1 148.86(12) . .
Cl4A Ba4 Ba1 128.35(4) . .
Cl4B Ba4 Ba1 70.6(4) . .
Cl3 Ba4 Ba1 49.58(3) . .
Zr1 Ba4 Ba1 54.288(14) . .
O1P Ba4 Ba3 107.37(10) . .
O1O Ba4 Ba3 171.58(11) . .
O1N Ba4 Ba3 118.78(10) . .
O2N Ba4 Ba3 94.96(14) . .
O2P Ba4 Ba3 84.81(14) . .
O2O Ba4 Ba3 124.31(12) . .
Cl4A Ba4 Ba3 41.53(4) . .
Cl4B Ba4 Ba3 39.3(4) . .
Cl3 Ba4 Ba3 42.83(4) . .
Zr1 Ba4 Ba3 139.752(17) . .
Ba1 Ba4 Ba3 86.828(14) . .
O2 Zr1 O1 99.9(2) . .
O2 Zr1 O1M 96.1(2) . .
O1 Zr1 O1M 93.07(19) . .
O2 Zr1 O1O 92.7(2) . .
O1 Zr1 O1O 97.3(2) . .
O1M Zr1 O1O 165.04(19) . .
O2 Zr1 O1P 95.8(2) . .
O1 Zr1 O1P 163.80(19) . .
O1M Zr1 O1P 80.90(18) . .
O1O Zr1 O1P 86.24(19) . .
O2 Zr1 O1N 167.1(2) . .
O1 Zr1 O1N 92.17(19) . .
O1M Zr1 O1N 87.85(18) . .
O1O Zr1 O1N 81.00(19) . .
O1P Zr1 O1N 72.68(18) . .
O2 Zr1 Ba1 126.26(15) . .
O1 Zr1 Ba1 116.41(14) . .
O1M Zr1 Ba1 46.79(13) . .
O1O Zr1 Ba1 118.43(14) . .
O1P Zr1 Ba1 49.21(13) . .
O1N Zr1 Ba1 49.98(12) . .
O2 Zr1 Ba4 118.46(15) . .
O1 Zr1 Ba4 125.71(14) . .
O1M Zr1 Ba4 117.26(13) . .
O1O Zr1 Ba4 47.78(14) . .
O1P Zr1 Ba4 47.54(13) . .
O1N Zr1 Ba4 49.36(13) . .
Ba1 Zr1 Ba4 70.974(16) . .
O3 Zr2 O4 99.3(2) . .
O3 Zr2 O1Q 94.2(2) . .
O4 Zr2 O1Q 95.7(2) . .
O3 Zr2 O1S 94.9(2) . .
O4 Zr2 O1S 92.6(2) . .
O1Q Zr2 O1S 166.52(19) . .
O3 Zr2 O1R 93.6(2) . .
O4 Zr2 O1R 166.6(2) . .
O1Q Zr2 O1R 86.83(19) . .
O1S Zr2 O1R 82.67(19) . .
O3 Zr2 O1T 165.8(2) . .
O4 Zr2 O1T 94.8(2) . .
O1Q Zr2 O1T 83.12(19) . .
O1S Zr2 O1T 85.65(19) . .
O1R Zr2 O1T 72.43(19) . .
O3 Zr2 Ba2 119.36(15) . .
O4 Zr2 Ba2 124.41(15) . .
O1Q Zr2 Ba2 47.06(13) . .
O1S Zr2 Ba2 119.50(14) . .
O1R Zr2 Ba2 49.84(12) . .
O1T Zr2 Ba2 49.65(14) . .
O3 Zr2 Ba3 123.13(15) . .
O4 Zr2 Ba3 119.43(15) . .
O1Q Zr2 Ba3 119.02(13) . .
O1S Zr2 Ba3 47.50(14) . .
O1R Zr2 Ba3 48.97(13) . .
O1T Zr2 Ba3 48.69(14) . .
Ba2 Zr2 Ba3 72.089(16) . .
Ba1 Cl1 Ba2 97.49(5) . 4_655
Ba1 Cl1 Ba2 87.73(4) . .
Ba2 Cl1 Ba2 104.40(5) 4_655 .
Ba1 Cl2 Ba2 98.02(5) 4_655 .
Ba1 Cl2 Ba1 107.63(5) 4_655 .
Ba2 Cl2 Ba1 87.61(4) . .
Ba4 Cl3 Ba3 94.62(6) . .
Ba4 Cl3 Ba1 82.47(5) . .
Ba3 Cl3 Ba1 144.37(7) . .
Ba4 Cl3 Ba2 153.32(7) . .
Ba3 Cl3 Ba2 83.57(5) . .
Ba1 Cl3 Ba2 83.73(4) . .
Ba4 Cl4A Ba3 97.54(5) . .
Ba3 Cl4B Ba4 98.8(7) . .
Si1 O1 Zr1 171.1(3) . .
O1 Si1 C1A 109.0(3) . .
O1 Si1 C1B 110.7(3) . .
C1A Si1 C1B 108.9(4) . .
O1 Si1 C1C 107.6(3) . .
C1A Si1 C1C 111.3(3) . .
C1B Si1 C1C 109.4(3) . .
C6A C1A C2A 117.3(7) . .
C6A C1A Si1 123.4(6) . .
C2A C1A Si1 119.3(6) . .
C3A C2A C1A 121.4(8) . .
C2A C3A C4A 120.5(9) . .
C5A C4A C3A 119.4(8) . .
C4A C5A C6A 120.1(9) . .
C1A C6A C5A 121.3(8) . .
C6B C1B C2B 116.7(7) . .
C6B C1B Si1 121.7(6) . .
C2B C1B Si1 121.5(6) . .
C3B C2B C1B 122.0(8) . .
C2B C3B C4B 119.1(8) . .
C5B C4B C3B 120.4(8) . .
C4B C5B C6B 120.5(8) . .
C5B C6B C1B 121.2(8) . .
C6C C1C C2C 117.8(7) . .
C6C C1C Si1 123.6(6) . .
C2C C1C Si1 118.6(5) . .
C1C C2C C3C 121.2(7) . .
C4C C3C C2C 120.1(8) . .
C3C C4C C5C 119.5(7) . .
C4C C5C C6C 120.5(7) . .
C5C C6C C1C 120.9(7) . .
Si2 O2 Zr1 171.9(3) . .
O2 Si2 C1E2 110.7(10) . .
O2 Si2 C1F 110.3(3) . .
C1E2 Si2 C1F 107.5(12) . .
O2 Si2 C1D 109.1(3) . .
C1E2 Si2 C1D 110.8(13) . .
C1F Si2 C1D 108.4(4) . .
O2 Si2 C1E1 110.2(8) . .
C1F Si2 C1E1 104.9(10) . .
C1D Si2 C1E1 113.8(10) . .
C6D C1D C2D 117.8(8) . .
C6D C1D Si2 122.1(7) . .
C2D C1D Si2 120.0(6) . .
C3D C2D C1D 121.2(8) . .
C2D C3D C4D 119.7(9) . .
C5D C4D C3D 119.2(9) . .
C6D C5D C4D 120.4(9) . .
C5D C6D C1D 121.6(9) . .
C2E1 C1E1 C6E1 120.0 . .
C2E1 C1E1 Si2 120.7(12) . .
C6E1 C1E1 Si2 118.9(12) . .
C3E1 C2E1 C1E1 120.0 . .
C4E1 C3E1 C2E1 120.0 . .
C5E1 C4E1 C3E1 120.0 . .
C4E1 C5E1 C6E1 120.0 . .
C5E1 C6E1 C1E1 120.0 . .
C6E2 C1E2 C2E2 114.9(15) . .
C6E2 C1E2 Si2 124.1(18) . .
C2E2 C1E2 Si2 121.0(17) . .
C3E2 C2E2 C1E2 121.4(15) . .
C4E2 C3E2 C2E2 120.2(16) . .
C5E2 C4E2 C3E2 120.5(16) . .
C4E2 C5E2 C6E2 120.2(16) . .
C5E2 C6E2 C1E2 122.6(16) . .
C6F C1F C2F 116.9(8) . .
C6F C1F Si2 120.8(6) . .
C2F C1F Si2 122.2(6) . .
C3F C2F C1F 120.6(9) . .
C4F C3F C2F 120.6(9) . .
C3F C4F C5F 120.3(9) . .
C6F C5F C4F 119.6(9) . .
C5F C6F C1F 122.1(9) . .
Si3 O3 Zr2 176.1(4) . .
O3 Si3 C1G 110.9(3) . .
O3 Si3 C1H 111.3(3) . .
C1G Si3 C1H 108.9(4) . .
O3 Si3 C1I 110.1(3) . .
C1G Si3 C1I 109.0(4) . .
C1H Si3 C1I 106.5(4) . .
C6G C1G C2G 118.3(9) . .
C6G C1G Si3 121.6(8) . .
C2G C1G Si3 120.0(7) . .
C3G C2G C1G 119.1(10) . .
C2G C3G C4G 120.0(12) . .
C5G C4G C3G 121.6(11) . .
C4G C5G C6G 119.8(12) . .
C5G C6G C1G 121.1(12) . .
C6H C1H C2H 116.8(8) . .
C6H C1H Si3 121.5(6) . .
C2H C1H Si3 121.6(7) . .
C3H C2H C1H 122.0(10) . .
C2H C3H C4H 120.5(10) . .
C5H C4H C3H 119.0(10) . .
C4H C5H C6H 120.5(10) . .
C1H C6H C5H 121.2(9) . .
C2I C1I C6I 117.2(8) . .
C2I C1I Si3 121.9(7) . .
C6I C1I Si3 120.9(6) . .
C1I C2I C3I 121.9(9) . .
C4I C3I C2I 119.2(9) . .
C5I C4I C3I 120.0(9) . .
C4I C5I C6I 120.7(9) . .
C5I C6I C1I 120.9(8) . .
Si4 O4 Zr2 176.9(3) . .
O4 Si4 C1K 111.8(3) . .
O4 Si4 C1J 109.0(3) . .
C1K Si4 C1J 109.4(3) . .
O4 Si4 C1L 109.1(3) . .
C1K Si4 C1L 108.9(3) . .
C1J Si4 C1L 108.5(3) . .
C6J C1J C2J 118.1(7) . .
C6J C1J Si4 121.2(6) . .
C2J C1J Si4 120.6(6) . .
C3J C2J C1J 120.1(8) . .
C2J C3J C4J 119.4(8) . .
C5J C4J C3J 121.0(8) . .
C4J C5J C6J 119.1(8) . .
C1J C6J C5J 122.2(8) . .
C2K C1K C6K 116.3(7) . .
C2K C1K Si4 122.2(6) . .
C6K C1K Si4 121.4(6) . .
C3K C2K C1K 122.2(8) . .
C2K C3K C4K 120.1(9) . .
C5K C4K C3K 119.3(9) . .
C4K C5K C6K 120.0(8) . .
C5K C6K C1K 122.0(8) . .
C2L C1L C6L 117.4(8) . .
C2L C1L Si4 121.1(6) . .
C6L C1L Si4 121.5(6) . .
C1L C2L C3L 120.1(9) . .
C4L C3L C2L 120.7(9) . .
C5L C4L C3L 120.0(9) . .
C4L C5L C6L 119.5(9) . .
C5L C6L C1L 122.4(9) . .
C1M O1M Zr1 137.1(4) . .
C1M O1M Ba1 111.3(4) . .
Zr1 O1M Ba1 98.63(17) . .
O1M C1M C2M 111.9(6) . .
O1M C1M Ba1 46.2(3) . .
C2M C1M Ba1 85.4(4) . .
O2M C2M C1M 109.2(6) . .
C3M O2M C2M 110.7(6) . .
C3M O2M Ba1 129.2(5) . .
C2M O2M Ba1 113.9(4) . .
C1N O1N Zr1 122.0(4) . .
C1N O1N Ba4 112.1(4) . .
Zr1 O1N Ba4 93.86(17) . .
C1N O1N Ba1 129.6(4) . .
Zr1 O1N Ba1 92.95(16) . .
Ba4 O1N Ba1 98.96(15) . .
O1N C1N C2N 111.8(6) . .
O2N C2N C1N 108.7(7) . .
C3N O2N C2N 111.6(7) . .
C3N O2N Ba4 118.0(6) . .
C2N O2N Ba4 113.6(5) . .
C1O O1O Zr1 138.3(5) . .
C1O O1O Ba4 115.0(4) . .
Zr1 O1O Ba4 97.52(18) . .
O1O C1O C2O 110.5(7) . .
O2O C2O C1O 108.7(6) . .
C3O O2O C2O 112.4(7) . .
C3O O2O Ba4 116.2(6) . .
C2O O2O Ba4 116.9(4) . .
C1P O1P Zr1 127.0(4) . .
C1P O1P Ba4 117.8(4) . .
Zr1 O1P Ba4 96.13(17) . .
C1P O1P Ba1 115.3(4) . .
Zr1 O1P Ba1 94.09(17) . .
Ba4 O1P Ba1 101.34(16) . .
O1P C1P C2P 111.1(6) . .
O2P C2P C1P 109.4(7) . .
C3P O2P C2P 109.7(8) . .
C3P O2P Ba4 119.8(6) . .
C2P O2P Ba4 112.5(5) . .
C1Q O1Q Zr2 137.9(4) . .
C1Q O1Q Ba2 111.2(4) . .
Zr2 O1Q Ba2 98.34(18) . .
O1Q C1Q C2Q 111.5(6) . .
O2Q C2Q C1Q 109.8(6) . .
C3Q O2Q C2Q 111.7(6) . .
C3Q O2Q Ba2 126.5(5) . .
C2Q O2Q Ba2 114.9(4) . .
C1R O1R Zr2 130.4(4) . .
C1R O1R Ba3 114.8(4) . .
Zr2 O1R Ba3 94.89(17) . .
C1R O1R Ba2 116.1(4) . .
Zr2 O1R Ba2 93.93(16) . .
Ba3 O1R Ba2 101.18(15) . .
O1R C1R C2R 111.8(6) . .
O2R C2R C1R 108.7(6) . .
C2R O2R C3R 112.4(6) . .
C2R O2R Ba3 114.6(4) . .
C3R O2R Ba3 115.4(5) . .
C1S O1S Zr2 133.8(5) . .
C1S O1S Ba3 114.7(5) . .
Zr2 O1S Ba3 97.49(18) . .
O1S C1S C2S 110.9(7) . .
O2S C2S C1S 109.4(6) . .
C2S O2S C3S 112.5(6) . .
C2S O2S Ba3 114.9(4) . .
C3S O2S Ba3 123.4(5) . .
C1T O1T Zr2 123.6(5) . .
C1T O1T Ba3 116.2(4) . .
Zr2 O1T Ba3 94.79(17) . .
C1T O1T Ba2 121.3(5) . .
Zr2 O1T Ba2 93.73(18) . .
Ba3 O1T Ba2 101.71(17) . .
O1T C1T C2T2 114.7(10) . .
O1T C1T C2T1 114.3(8) . .
O2T1 C2T1 C1T 109.5(10) . .
C2T1 O2T1 C3T1 104.2(10) . .
C2T1 O2T1 Ba3 107.9(8) . .
C3T1 O2T1 Ba3 112.2(9) . .
O2T2 C2T2 C1T 108.6(14) . .
C3T2 O2T2 C2T2 94.3(15) . .
C3T2 O2T2 Ba3 120.2(14) . .
C2T2 O2T2 Ba3 108.1(12) . .
C2 C1 C6 117.3(12) . .
C2 C1 C7 120.3(11) . .
C6 C1 C7 122.4(11) . .
C1 C2 C3 123.0(12) . .
C2 C3 C4 119.0(12) . .
C5 C4 C3 117.5(14) . .
C6 C5 C4 120.9(13) . .
C5 C6 C1 122.1(12) . .
C9 C8 C13 120.0 . .
C9 C8 C14 120.3(10) . .
C13 C8 C14 119.6(11) . .
C8 C9 C10 120.0 . .
C11 C10 C9 120.0 . .
C10 C11 C12 120.0 . .
C13 C12 C11 120.0 . .
C12 C13 C8 120.0 . .
C16 C15 C20 120.0 . .
C16 C15 C21 119.3(8) . .
C20 C15 C21 120.7(8) . .
C15 C16 C17 120.0 . .
C18 C17 C16 120.0 . .
C17 C18 C19 120.0 . .
C20 C19 C18 120.0 . .
C19 C20 C15 120.0 . .
C23 C22 C27 120.0 . .
C23 C22 C28 123.2(13) . .
C27 C22 C28 116.7(13) . .
C22 C23 C24 120.0 . .
C25 C24 C23 120.0 . .
C24 C25 C26 120.0 . .
C27 C26 C25 120.0 . .
C26 C27 C22 120.0 . .
C30 C29 C34 120.0 . .
C30 C29 C35 122.8(13) . .
C34 C29 C35 117.0(13) . .
C29 C30 C31 120.0 . .
C32 C31 C30 120.0 . .
C31 C32 C33 120.0 . .
C34 C33 C32 120.0 . .
C33 C34 C29 120.0 . .
C37 C36 C41 120.0 . .
C37 C36 C42 119.7(18) . .
C41 C36 C42 120.2(18) . .
C36 C37 C38 120.0 . .
C39 C38 C37 120.0 . .
C38 C39 C40 120.0 . .
C41 C40 C39 120.0 . .
C40 C41 C36 120.0 . .
C44 C43 C48 120.0 . .
C44 C43 C49 119.9(14) . .
C48 C43 C49 120.0(14) . .
C43 C44 C45 120.0 . .
C44 C45 C46 120.0 . .
C47 C46 C45 120.0 . .
C46 C47 C48 120.0 . .
C47 C48 C43 120.0 . .
C51 C50 C55 120.0 . .
C51 C50 C56 118.8(15) . .
C55 C50 C56 121.2(15) . .
C52 C51 C50 120.0 . .
C53 C52 C51 120.0 . .
C52 C53 C54 120.0 . .
C55 C54 C53 120.0 . .
C54 C55 C50 120.0 . .
C58 C57 C62 120.0 . .
C58 C57 C63 122.4(17) . .
C62 C57 C63 117.4(17) . .
C57 C58 C59 120.0 . .
C58 C59 C60 120.0 . .
C61 C60 C59 120.0 . .
C62 C61 C60 120.0 . .
C61 C62 C57 120.0 . .

loop_
_geom_bond_atom_site_label_1
_geom_bond_atom_site_label_2
_geom_bond_distance
_geom_bond_site_symmetry_2
Ba1 O1M 2.661(5) .
Ba1 O1P 2.739(5) .
Ba1 O1N 2.768(5) .
Ba1 O2M 2.798(5) .
Ba1 Cl1 3.0674(18) .
Ba1 Cl2 3.0897(17) 4_655
Ba1 Cl2 3.1250(17) .
Ba1 Cl3 3.2269(19) .
Ba1 C1M 3.438(7) .
Ba1 Zr1 3.6093(8) .
Ba2 O1Q 2.681(5) .
Ba2 O2Q 2.754(5) .
Ba2 O1T 2.767(5) .
Ba2 O1R 2.776(5) .
Ba2 Cl2 3.1084(18) .
Ba2 Cl1 3.1551(17) 4_655
Ba2 Cl1 3.1582(18) .
Ba2 Cl3 3.2384(18) .
Ba2 Zr2 3.6239(9) .
Ba3 O1S 2.698(5) .
Ba3 O1T 2.735(5) .
Ba3 O2R 2.745(5) .
Ba3 O1R 2.747(5) .
Ba3 O2T1 2.758(12) .
Ba3 O2T2 2.775(18) .
Ba3 O2S 2.819(5) .
Ba3 Cl4B 2.97(2) .
Ba3 Cl4A 3.103(2) .
Ba3 Cl3 3.165(2) .
Ba3 Zr2 3.6280(9) .
Ba4 O1P 2.693(5) .
Ba4 O1O 2.711(5) .
Ba4 O1N 2.760(5) .
Ba4 O2N 2.762(6) .
Ba4 O2P 2.779(6) .
Ba4 O2O 2.794(6) .
Ba4 Cl4A 3.066(2) .
Ba4 Cl4B 3.13(2) .
Ba4 Cl3 3.148(2) .
Ba4 Zr1 3.6295(9) .
Zr1 O2 2.007(5) .
Zr1 O1 2.015(5) .
Zr1 O1M 2.072(5) .
Zr1 O1O 2.084(5) .
Zr1 O1P 2.163(5) .
Zr1 O1N 2.178(5) .
Zr2 O3 2.006(5) .
Zr2 O4 2.008(5) .
Zr2 O1Q 2.080(5) .
Zr2 O1S 2.099(5) .
Zr2 O1R 2.147(5) .
Zr2 O1T 2.167(5) .
Cl1 Ba2 3.1551(17) 4_655
Cl2 Ba1 3.0897(17) 4_655
O1 Si1 1.599(5) .
Si1 C1A 1.870(8) .
Si1 C1B 1.878(8) .
Si1 C1C 1.885(7) .
C1A C6A 1.386(11) .
C1A C2A 1.401(11) .
C2A C3A 1.368(12) .
C3A C4A 1.381(14) .
C4A C5A 1.378(13) .
C5A C6A 1.390(12) .
C1B C6B 1.400(10) .
C1B C2B 1.407(11) .
C2B C3B 1.375(12) .
C3B C4B 1.382(13) .
C4B C5B 1.369(13) .
C5B C6B 1.374(12) .
C1C C6C 1.389(10) .
C1C C2C 1.392(11) .
C2C C3C 1.392(11) .
C3C C4C 1.373(12) .
C4C C5C 1.379(12) .
C5C C6C 1.388(11) .
O2 Si2 1.606(5) .
Si2 C1E2 1.83(2) .
Si2 C1F 1.866(8) .
Si2 C1D 1.883(9) .
Si2 C1E1 1.902(14) .
C1D C6D 1.389(11) .
C1D C2D 1.398(11) .
C2D C3D 1.383(12) .
C3D C4D 1.404(13) .
C4D C5D 1.380(14) .
C5D C6D 1.376(13) .
C1E1 C2E1 1.3900 .
C1E1 C6E1 1.3900 .
C2E1 C3E1 1.3900 .
C3E1 C4E1 1.3900 .
C4E1 C5E1 1.3900 .
C5E1 C6E1 1.3900 .
C1E2 C6E2 1.41(2) .
C1E2 C2E2 1.42(2) .
C2E2 C3E2 1.41(2) .
C3E2 C4E2 1.36(2) .
C4E2 C5E2 1.35(2) .
C5E2 C6E2 1.40(2) .
C1F C6F 1.399(12) .
C1F C2F 1.414(12) .
C2F C3F 1.405(12) .
C3F C4F 1.357(14) .
C4F C5F 1.394(14) .
C5F C6F 1.386(13) .
O3 Si3 1.613(5) .
Si3 C1G 1.871(9) .
Si3 C1H 1.873(9) .
Si3 C1I 1.874(8) .
C1G C6G 1.395(13) .
C1G C2G 1.414(13) .
C2G C3G 1.382(14) .
C3G C4G 1.393(18) .
C4G C5G 1.331(19) .
C5G C6G 1.381(15) .
C1H C6H 1.391(12) .
C1H C2H 1.401(12) .
C2H C3H 1.371(14) .
C3H C4H 1.388(16) .
C4H C5H 1.371(15) .
C5H C6H 1.401(12) .
C1I C2I 1.387(12) .
C1I C6I 1.404(12) .
C2I C3I 1.387(13) .
C3I C4I 1.384(14) .
C4I C5I 1.369(14) .
C5I C6I 1.377(12) .
O4 Si4 1.608(5) .
Si4 C1K 1.876(8) .
Si4 C1J 1.878(8) .
Si4 C1L 1.881(8) .
C1J C6J 1.379(11) .
C1J C2J 1.407(11) .
C2J C3J 1.393(11) .
C3J C4J 1.399(13) .
C4J C5J 1.359(13) .
C5J C6J 1.388(11) .
C1K C2K 1.392(12) .
C1K C6K 1.401(11) .
C2K C3K 1.378(12) .
C3K C4K 1.388(13) .
C4K C5K 1.377(12) .
C5K C6K 1.387(11) .
C1L C2L 1.384(12) .
C1L C6L 1.410(11) .
C2L C3L 1.405(13) .
C3L C4L 1.382(15) .
C4L C5L 1.370(15) .
C5L C6L 1.374(12) .
O1M C1M 1.416(8) .
C1M C2M 1.481(11) .
C2M O2M 1.444(9) .
O2M C3M 1.418(9) .
O1N C1N 1.412(8) .
C1N C2N 1.516(11) .
C2N O2N 1.427(11) .
O2N C3N 1.426(11) .
O1O C1O 1.391(9) .
C1O C2O 1.494(12) .
C2O O2O 1.427(10) .
O2O C3O 1.413(11) .
O1P C1P 1.433(8) .
C1P C2P 1.505(11) .
C2P O2P 1.441(10) .
O2P C3P 1.440(12) .
O1Q C1Q 1.407(9) .
C1Q C2Q 1.504(11) .
C2Q O2Q 1.424(9) .
O2Q C3Q 1.411(10) .
O1R C1R 1.418(8) .
C1R C2R 1.506(10) .
C2R O2R 1.419(9) .
O2R C3R 1.422(10) .
O1S C1S 1.403(9) .
C1S C2S 1.485(11) .
C2S O2S 1.429(9) .
O2S C3S 1.437(10) .
O1T C1T 1.422(9) .
C1T C2T2 1.499(15) .
C1T C2T1 1.509(13) .
C2T1 O2T1 1.459(14) .
O2T1 C3T1 1.476(14) .
C2T2 O2T2 1.486(17) .
O2T2 C3T2 1.411(17) .
C1 C2 1.368(15) .
C1 C6 1.379(16) .
C1 C7 1.462(17) .
C2 C3 1.371(18) .
C3 C4 1.416(18) .
C4 C5 1.396(19) .
C5 C6 1.356(18) .
C8 C9 1.3900 .
C8 C13 1.3900 .
C8 C14 1.491(9) .
C9 C10 1.3900 .
C10 C11 1.3900 .
C11 C12 1.3900 .
C12 C13 1.3900 .
C15 C16 1.3900 .
C15 C20 1.3900 .
C15 C21 1.450(16) .
C16 C17 1.3900 .
C17 C18 1.3900 .
C18 C19 1.3900 .
C19 C20 1.3900 .
C22 C23 1.3900 .
C22 C27 1.3900 .
C22 C28 1.470(9) .
C23 C24 1.3900 .
C24 C25 1.3900 .
C25 C26 1.3900 .
C26 C27 1.3900 .
C29 C30 1.3900 .
C29 C34 1.3900 .
C29 C35 1.479(9) .
C30 C31 1.3900 .
C31 C32 1.3900 .
C32 C33 1.3900 .
C33 C34 1.3900 .
C36 C37 1.3900 .
C36 C41 1.3900 .
C36 C42 1.50(3) .
C37 C38 1.3900 .
C38 C39 1.3900 .
C39 C40 1.3900 .
C40 C41 1.3900 .
C43 C44 1.3900 .
C43 C48 1.3900 .
C43 C49 1.453(9) .
C44 C45 1.3900 .
C45 C46 1.3900 .
C46 C47 1.3900 .
C47 C48 1.3900 .
C50 C51 1.3900 .
C50 C55 1.3900 .
C50 C56 1.53(3) .
C51 C52 1.3900 .
C52 C53 1.3900 .
C53 C54 1.3900 .
C54 C55 1.3900 .
C57 C58 1.3900 .
C57 C62 1.3900 .
C57 C63 1.52(3) .
C58 C59 1.3900 .
C59 C60 1.3900 .
C60 C61 1.3900 .
C61 C62 1.3900 .
